data_4307712
loop_
_publ_author_name
'Kajita, Yuji'
'Arii, Hidekazu'
'Saito, Takahiro'
'Saito, Yamato'
'Nagatomo, Shigenori'
'Kitagawa, Teizo'
'Funahashi, Yasuhiro'
'Ozawa, Tomohiro'
'Masuda, Hideki'

_publ_section_title
;
 Syntheses, Characterization, and Dioxygen Reactivities of Cu(I)
 Complexes with cis,cis-1,3,5-Triaminocyclohexane Derivatives:
 A Cu(III)2O2Intermediate Exhibiting Higher C--H Activation
;
_journal_coden_ASTM INOCAJ
_journal_issue 8
_journal_name_full 'Inorganic Chemistry'
_journal_page_first 3322
_journal_page_last 3335
_journal_paper_doi 10.1021/ic062206s
_journal_volume 46
_journal_year 2007
_chemical_formula_moiety 'C28 H34 Cl Cu N3 O6 '
_chemical_formula_sum 'C28 H34 Cl Cu N3 O6'
_chemical_formula_weight 607.59
_space_group_IT_number 14
_symmetry_cell_setting monoclinic
_symmetry_Int_Tables_number 14
_symmetry_space_group_name_Hall '-P 2yn'
_symmetry_space_group_name_H-M 'P 1 21/n 1'
_cell_angle_alpha 90.000(6)
_cell_angle_beta 91.904(6)
_cell_angle_gamma 90.000(6)
_cell_formula_units_Z 4
_cell_length_a 14.411(7)
_cell_length_b 10.865(7)
_cell_length_c 17.783(9)
_cell_measurement_reflns_used 113
_cell_measurement_temperature 173.1
_cell_measurement_theta_max 27.5
_cell_measurement_theta_min 3.2
_cell_volume 2783(3)
_computing_cell_refinement CrystalClear
_computing_data_collection CrystalClear
_computing_data_reduction CrystalStructure
_computing_publication_material 'CrystalStructure 3.7.0'
_computing_structure_refinement CRYSTALS
_computing_structure_solution SIR92
_diffrn_detector_area_resol_mean 7.31
_diffrn_measured_fraction_theta_full 0.969
_diffrn_measured_fraction_theta_max 0.969
_diffrn_measurement_device_type 'Rigaku Mercury'
_diffrn_measurement_method \w
_diffrn_radiation_type 'Mo K\a'
_diffrn_radiation_wavelength 0.71070
_diffrn_reflns_av_R_equivalents 0.017
_diffrn_reflns_limit_h_max 18
_diffrn_reflns_limit_h_min -18
_diffrn_reflns_limit_k_max 14
_diffrn_reflns_limit_k_min -14
_diffrn_reflns_limit_l_max 23
_diffrn_reflns_limit_l_min -15
_diffrn_reflns_number 20558
_diffrn_reflns_theta_full 27.48
_diffrn_reflns_theta_max 27.48
_exptl_absorpt_coefficient_mu 0.928
_exptl_absorpt_correction_type none
_exptl_crystal_colour blue
_exptl_crystal_density_diffrn 1.450
_exptl_crystal_density_method 'not measured'
_exptl_crystal_description platelet
_exptl_crystal_F_000 1268.00
_exptl_crystal_size_max 0.20
_exptl_crystal_size_mid 0.20
_exptl_crystal_size_min 0.20
_refine_diff_density_max 11.80
_refine_diff_density_min -3.17
_refine_ls_extinction_method none
_refine_ls_goodness_of_fit_ref 1.000
_refine_ls_hydrogen_treatment refall
_refine_ls_number_parameters 380
_refine_ls_number_reflns 18541
_refine_ls_R_factor_gt 0.0652
_refine_ls_shift/su_max 0.0000
_refine_ls_structure_factor_coef Fsqd
_refine_ls_weighting_details 'w = 1/[0.0110Fo^2^ + 1.0000\s(Fo^2^)]/(4Fo^2^)'
_refine_ls_weighting_scheme calc
_refine_ls_wR_factor_ref 0.2163
_reflns_number_gt 18541
_reflns_number_total 6185
_reflns_threshold_expression F^2^>2.0\s(F^2^)
_cod_data_source_file ic062206srom20061119_102718.cif
_cod_data_source_block '__BnCYClO4OH'
_cod_original_formula_sum 'C28 H34 Cl Cu N3 O6 '
_cod_database_code 4307712

loop_
_symmetry_equiv_pos_site_id
_symmetry_equiv_pos_as_xyz
1 +X,+Y,+Z
2 1/2-X,1/2+Y,1/2-Z
3 -X,-Y,-Z
4 1/2+X,1/2-Y,1/2+Z

loop_
_atom_site_label
_atom_site_type_symbol
_atom_site_fract_x
_atom_site_fract_y
_atom_site_fract_z
_atom_site_U_iso_or_equiv
_atom_site_adp_type
_atom_site_occupancy
_atom_site_symmetry_multiplicity
_atom_site_calc_flag
_atom_site_refinement_flags
_atom_site_disorder_assembly
_atom_site_disorder_group
Cu(1) Cu 0.981020(10) 0.032030(10) 0.919020(10) 0.01360(6) Uani 1.00 1 d . . .
Cl(1) Cl 0.72359(2) -0.23571(3) 0.91596(2) 0.01979(9) Uani 1.00 1 d . . .
O(1) O 1.03166(6) 0.10914(9) 1.01193(5) 0.0188(2) Uani 1.00 1 d . . .
O(2) O 0.64609(8) -0.17089(12) 0.88192(6) 0.0340(3) Uani 1.00 1 d . . .
O(3) O 0.69370(9) -0.35065(11) 0.94527(6) 0.0340(3) Uani 1.00 1 d . . .
O(4) O 0.76577(8) -0.16059(11) 0.97532(6) 0.0333(3) Uani 1.00 1 d . . .
O(5) O 0.79272(9) -0.25613(11) 0.85907(6) 0.0354(3) Uani 1.00 1 d . . .
O(6) O 0.4443(2) 0.0001(2) 0.45158(17) 0.0341 Uiso 0.50 1 d P . .
O(7) O 0.4798(3) -0.0162(4) 0.4496(2) 0.0750 Uiso 0.50 1 d P . .
N(1) N 0.83350(8) 0.10001(10) 0.91408(6) 0.0176(2) Uani 1.00 1 d . . .
N(2) N 0.95124(8) -0.07544(10) 0.82800(6) 0.0165(2) Uani 1.00 1 d . . .
N(3) N 1.02316(8) 0.17920(10) 0.85710(6) 0.0172(2) Uani 1.00 1 d . . .
C(1) C 0.80516(9) 0.14107(12) 0.83620(8) 0.0184(3) Uani 1.00 1 d . . .
C(2) C 0.80734(10) 0.03128(12) 0.78276(9) 0.0194(3) Uani 1.00 1 d . . .
C(3) C 0.90408(10) -0.01236(12) 0.76264(8) 0.0189(3) Uani 1.00 1 d . . .
C(4) C 0.96260(10) 0.09638(12) 0.73400(8) 0.0207(3) Uani 1.00 1 d . . .
C(5) C 0.96446(9) 0.20680(12) 0.78773(8) 0.0189(3) Uani 1.00 1 d . . .
C(6) C 0.86646(10) 0.24453(12) 0.80875(8) 0.0200(3) Uani 1.00 1 d . . .
C(7) C 0.82194(10) 0.18922(13) 0.97455(8) 0.0214(3) Uani 1.00 1 d . . .
C(8) C 0.72315(10) 0.23321(12) 0.98840(8) 0.0202(3) Uani 1.00 1 d . . .
C(9) C 0.68752(11) 0.33838(12) 0.95342(10) 0.0253(3) Uani 1.00 1 d . . .
C(10) C 0.59741(12) 0.37895(13) 0.96922(10) 0.0298(4) Uani 1.00 1 d . . .
C(11) C 0.54560(11) 0.31750(14) 1.01988(10) 0.0301(4) Uani 1.00 1 d . . .
C(12) C 0.58064(11) 0.21303(17) 1.05524(9) 0.0322(4) Uani 1.00 1 d . . .
C(13) C 0.66826(11) 0.17095(16) 1.03905(9) 0.0277(4) Uani 1.00 1 d . . .
C(14) C 1.03715(10) -0.14551(12) 0.80873(8) 0.0205(3) Uani 1.00 1 d . . .
C(15) C 1.02788(10) -0.23172(12) 0.74263(9) 0.0219(3) Uani 1.00 1 d . . .
C(16) C 0.96337(11) -0.32969(16) 0.74297(12) 0.0378(4) Uani 1.00 1 d . . .
C(17) C 0.95831(12) -0.40790(18) 0.68206(13) 0.0519(6) Uani 1.00 1 d . . .
C(18) C 1.01643(14) -0.39100(18) 0.61911(12) 0.0476(5) Uani 1.00 1 d . . .
C(19) C 1.07811(13) -0.29846(18) 0.62114(10) 0.0404(5) Uani 1.00 1 d . . .
C(20) C 1.08542(11) -0.21629(16) 0.68139(9) 0.0276(4) Uani 1.00 1 d . . .
C(21) C 1.12594(10) 0.18206(12) 0.84298(9) 0.0196(3) Uani 1.00 1 d . . .
C(22) C 1.16162(9) 0.30973(12) 0.82702(8) 0.0188(3) Uani 1.00 1 d . . .
C(23) C 1.16436(10) 0.35655(13) 0.75433(9) 0.0219(3) Uani 1.00 1 d . . .
C(24) C 1.19207(12) 0.47825(14) 0.74314(11) 0.0290(4) Uani 1.00 1 d . . .
C(25) C 1.21996(12) 0.55123(16) 0.80265(12) 0.0360(4) Uani 1.00 1 d . . .
C(26) C 1.22066(14) 0.50422(18) 0.87441(11) 0.0427(5) Uani 1.00 1 d . . .
C(27) C 1.19237(12) 0.38347(16) 0.88715(10) 0.0334(4) Uani 1.00 1 d . . .
C(28) C 0.4808(2) -0.0214(2) 0.3894(2) 0.0289 Uiso 0.50 1 d P . .
C(29) C 0.4127(2) -0.0079(2) 0.4262(2) 0.0223 Uiso 0.50 1 d P . .
H(1) H 1.0549 0.1898 1.0210 0.025 Uiso 1.00 1 c R . .
H(2) H 0.7954 0.0316 0.9254 0.022 Uiso 1.00 1 c R . .
H(3) H 0.9088 -0.1357 0.8447 0.019 Uiso 1.00 1 c R . .
H(4) H 1.0137 0.2480 0.8889 0.021 Uiso 1.00 1 c R . .
H(5) H 0.7430 0.1700 0.8373 0.023 Uiso 1.00 1 c R . .
H(6) H 0.7772 -0.0351 0.8067 0.024 Uiso 1.00 1 c R . .
H(7) H 0.7739 0.0521 0.7376 0.022 Uiso 1.00 1 c R . .
H(8) H 0.8968 -0.0706 0.7230 0.022 Uiso 1.00 1 c R . .
H(9) H 1.0245 0.0683 0.7290 0.025 Uiso 1.00 1 c R . .
H(10) H 0.9381 0.1220 0.6863 0.025 Uiso 1.00 1 c R . .
H(11) H 0.9920 0.2740 0.7626 0.023 Uiso 1.00 1 c R . .
H(12) H 0.8366 0.2808 0.7658 0.024 Uiso 1.00 1 c R . .
H(13) H 0.8721 0.3038 0.8479 0.024 Uiso 1.00 1 c R . .
H(14) H 0.8455 0.1535 1.0201 0.027 Uiso 1.00 1 c R . .
H(15) H 0.8579 0.2596 0.9628 0.027 Uiso 1.00 1 c R . .
H(16) H 0.7238 0.3823 0.9187 0.030 Uiso 1.00 1 c R . .
H(17) H 0.5726 0.4500 0.9447 0.036 Uiso 1.00 1 c R . .
H(18) H 0.4853 0.3463 1.0308 0.036 Uiso 1.00 1 c R . .
H(19) H 0.5447 0.1704 1.0907 0.039 Uiso 1.00 1 c R . .
H(20) H 0.6914 0.0979 1.0623 0.033 Uiso 1.00 1 c R . .
H(21) H 1.0839 -0.0870 0.7981 0.023 Uiso 1.00 1 c R . .
H(22) H 1.0562 -0.1929 0.8514 0.025 Uiso 1.00 1 c R . .
H(23) H 0.9248 -0.3412 0.7847 0.045 Uiso 1.00 1 c R . .
H(24) H 0.9149 -0.4737 0.6805 0.062 Uiso 1.00 1 c R . .
H(25) H 1.0126 -0.4450 0.5771 0.057 Uiso 1.00 1 c R . .
H(26) H 1.1177 -0.2882 0.5799 0.049 Uiso 1.00 1 c R . .
H(27) H 1.1289 -0.1506 0.6808 0.032 Uiso 1.00 1 c R . .
H(28) H 1.1584 0.1507 0.8862 0.024 Uiso 1.00 1 c R . .
H(29) H 1.1372 0.1308 0.8010 0.023 Uiso 1.00 1 c R . .
H(30) H 1.1479 0.3055 0.7126 0.025 Uiso 1.00 1 c R . .
H(31) H 1.1910 0.5112 0.6936 0.035 Uiso 1.00 1 c R . .
H(32) H 1.2383 0.6340 0.7945 0.043 Uiso 1.00 1 c R . .
H(33) H 1.2397 0.5546 0.9158 0.052 Uiso 1.00 1 c R . .
H(34) H 1.1950 0.3504 0.9366 0.041 Uiso 1.00 1 c R . .

loop_
_atom_site_aniso_label
_atom_site_aniso_U_11
_atom_site_aniso_U_22
_atom_site_aniso_U_33
_atom_site_aniso_U_12
_atom_site_aniso_U_13
_atom_site_aniso_U_23
Cu(1) 0.01281(13) 0.01517(12) 0.01280(14) -0.00001(5) -0.00008(9) 0.00095(5)
Cl(1) 0.01659(19) 0.02227(19) 0.0205(2) -0.00423(12) 0.00020(13) 0.00183(12)
O(1) 0.0189(5) 0.0242(5) 0.0131(5) 0.0008(3) -0.0024(3) 0.0009(3)
O(2) 0.0284(6) 0.0380(6) 0.0352(7) 0.0062(5) -0.0044(5) 0.0031(5)
O(3) 0.0329(6) 0.0273(5) 0.0415(7) -0.0088(4) -0.0019(5) 0.0122(5)
O(4) 0.0353(6) 0.0365(6) 0.0276(6) -0.0140(5) -0.0065(5) 0.0002(5)
O(5) 0.0291(6) 0.0379(6) 0.0401(7) -0.0053(5) 0.0151(5) -0.0056(5)
N(1) 0.0174(5) 0.0197(5) 0.0158(6) 0.0005(4) 0.0018(4) 0.0003(4)
N(2) 0.0159(5) 0.0166(5) 0.0168(5) 0.0030(4) -0.0018(4) -0.0007(4)
N(3) 0.0156(5) 0.0200(5) 0.0158(5) -0.0002(4) -0.0004(4) 0.0009(4)
C(1) 0.0143(6) 0.0247(6) 0.0162(6) 0.0040(5) 0.0004(4) 0.0004(5)
C(2) 0.0173(7) 0.0227(7) 0.0182(8) 0.0001(4) -0.0026(5) 0.0014(4)
C(3) 0.0207(7) 0.0220(6) 0.0136(7) 0.0025(5) -0.0039(5) -0.0031(5)
C(4) 0.0213(7) 0.0256(7) 0.0152(7) 0.0038(5) 0.0005(5) 0.0012(5)
C(5) 0.0175(6) 0.0204(6) 0.0188(7) 0.0013(5) -0.0009(5) 0.0055(5)
C(6) 0.0198(6) 0.0188(6) 0.0215(7) 0.0068(5) -0.0002(5) 0.0039(5)
C(7) 0.0166(6) 0.0297(7) 0.0180(7) 0.0035(5) 0.0003(5) -0.0015(5)
C(8) 0.0180(6) 0.0232(7) 0.0195(7) 0.0028(5) 0.0008(5) -0.0043(5)
C(9) 0.0268(8) 0.0195(6) 0.0295(8) 0.0002(5) 0.0014(6) -0.0000(5)
C(10) 0.0271(8) 0.0194(6) 0.0428(10) 0.0063(5) -0.0026(7) -0.0035(6)
C(11) 0.0184(7) 0.0317(8) 0.0401(9) -0.0006(6) 0.0021(6) -0.0153(7)
C(12) 0.0247(8) 0.0457(9) 0.0265(8) -0.0023(6) 0.0072(6) -0.0020(7)
C(13) 0.0267(7) 0.0345(8) 0.0219(8) 0.0056(6) 0.0016(6) 0.0040(6)
C(14) 0.0176(6) 0.0226(6) 0.0210(7) 0.0042(5) -0.0018(5) -0.0051(5)
C(15) 0.0167(6) 0.0210(6) 0.0278(8) 0.0047(5) -0.0043(5) -0.0100(5)
C(16) 0.0206(7) 0.0309(8) 0.0622(12) -0.0030(6) 0.0058(7) -0.0181(8)
C(17) 0.0292(9) 0.0365(9) 0.0888(16) 0.0059(7) -0.0167(10) -0.0349(10)
C(18) 0.0563(12) 0.0412(10) 0.0435(11) 0.0258(9) -0.0257(9) -0.0232(8)
C(19) 0.0583(12) 0.0430(9) 0.0196(8) 0.0211(9) -0.0017(7) -0.0027(7)
C(20) 0.0267(8) 0.0357(8) 0.0204(8) 0.0093(6) -0.0001(6) 0.0005(6)
C(21) 0.0149(6) 0.0201(6) 0.0239(7) -0.0019(5) -0.0009(5) 0.0029(5)
C(22) 0.0148(6) 0.0212(6) 0.0204(7) -0.0009(5) -0.0007(5) 0.0022(5)
C(23) 0.0197(6) 0.0258(7) 0.0200(7) -0.0014(5) 0.0001(5) 0.0034(5)
C(24) 0.0236(8) 0.0301(8) 0.0335(9) -0.0000(5) 0.0039(6) 0.0142(6)
C(25) 0.0327(9) 0.0235(7) 0.0523(12) -0.0055(6) 0.0081(8) 0.0037(7)
C(26) 0.0497(12) 0.0372(9) 0.0410(12) -0.0180(9) 0.0006(9) -0.0124(9)
C(27) 0.0377(9) 0.0385(9) 0.0238(8) -0.0093(7) -0.0031(7) -0.0007(6)

loop_
_atom_type_symbol
_atom_type_description
_atom_type_scat_dispersion_real
_atom_type_scat_dispersion_imag
_atom_type_scat_source
C C 0.003 0.002
;
International Tables for Crystallography
(1992, Vol. C, Tables 4.2.6.8 and 6.1.1.4)
;
H H 0.000 0.000
;
International Tables for Crystallography
(1992, Vol. C, Table 6.1.1.4)
;
Cl Cl 0.148 0.159
;
International Tables for Crystallography
(1992, Vol. C, Tables 4.2.6.8 and 6.1.1.4)
;
Cu Cu 0.320 1.265
;
International Tables for Crystallography
(1992, Vol. C, Tables 4.2.6.8 and 6.1.1.4)
;
N N 0.006 0.003
;
International Tables for Crystallography
(1992, Vol. C, Tables 4.2.6.8 and 6.1.1.4)
;
O O 0.011 0.006
;
International Tables for Crystallography
(1992, Vol. C, Tables 4.2.6.8 and 6.1.1.4)
;

loop_
_geom_angle_atom_site_label_1
_geom_angle_atom_site_label_2
_geom_angle_atom_site_label_3
_geom_angle
_geom_angle_publ_flag
_geom_angle_site_symmetry_1
_geom_angle_site_symmetry_2
_geom_angle_site_symmetry_3
O(1) Cu(1) O(1) 81.28(3) ? . . 75703
O(1) Cu(1) N(1) 102.49(4) ? . . .
O(1) Cu(1) N(2) 167.29(4) ? . . .
O(1) Cu(1) N(3) 90.62(4) ? . . .
O(1) Cu(1) N(1) 99.92(4) ? 75703 . .
O(1) Cu(1) N(2) 91.58(4) ? 75703 . .
O(1) Cu(1) N(3) 167.48(4) ? 75703 . .
N(1) Cu(1) N(2) 89.04(4) ? . . .
N(1) Cu(1) N(3) 91.11(4) ? . . .
N(2) Cu(1) N(3) 94.53(4) ? . . .
O(2) Cl(1) O(3) 110.08(7) ? . . .
O(2) Cl(1) O(4) 109.37(7) ? . . .
O(2) Cl(1) O(5) 108.73(7) ? . . .
O(3) Cl(1) O(4) 110.55(7) ? . . .
O(3) Cl(1) O(5) 109.98(7) ? . . .
O(4) Cl(1) O(5) 108.08(6) ? . . .
Cu(1) O(1) Cu(1) 98.72(4) ? . . 75703
O(7) O(6) C(28) 57.5(6) ? . . .
O(7) O(6) C(29) 124.3(8) ? . . .
C(28) O(6) C(29) 70.3(4) ? . . .
O(6) O(7) C(28) 97.2(7) ? . . .
O(6) O(7) C(29) 30.3(4) ? . . .
C(28) O(7) C(29) 69.5(4) ? . . .
Cu(1) N(1) C(1) 111.22(7) ? . . .
Cu(1) N(1) C(7) 108.65(8) ? . . .
C(1) N(1) C(7) 116.64(10) ? . . .
Cu(1) N(2) C(3) 115.81(8) ? . . .
Cu(1) N(2) C(14) 108.62(8) ? . . .
C(3) N(2) C(14) 114.34(10) ? . . .
Cu(1) N(3) C(5) 115.40(8) ? . . .
Cu(1) N(3) C(21) 114.57(8) ? . . .
C(5) N(3) C(21) 112.81(11) ? . . .
N(1) C(1) C(2) 109.40(11) ? . . .
N(1) C(1) C(6) 111.93(10) ? . . .
C(2) C(1) C(6) 110.72(11) ? . . .
C(1) C(2) C(3) 115.26(11) ? . . .
N(2) C(3) C(2) 110.84(11) ? . . .
N(2) C(3) C(4) 111.57(11) ? . . .
C(2) C(3) C(4) 110.61(11) ? . . .
C(3) C(4) C(5) 112.99(11) ? . . .
N(3) C(5) C(4) 110.68(10) ? . . .
N(3) C(5) C(6) 110.62(11) ? . . .
C(4) C(5) C(6) 111.41(11) ? . . .
C(1) C(6) C(5) 115.57(11) ? . . .
N(1) C(7) C(8) 117.08(11) ? . . .
C(7) C(8) C(9) 121.09(13) ? . . .
C(7) C(8) C(13) 120.25(12) ? . . .
C(9) C(8) C(13) 118.60(14) ? . . .
C(8) C(9) C(10) 119.80(14) ? . . .
C(9) C(10) C(11) 120.48(14) ? . . .
C(10) C(11) C(12) 120.13(15) ? . . .
C(11) C(12) C(13) 119.89(15) ? . . .
C(8) C(13) C(12) 121.08(15) ? . . .
N(2) C(14) C(15) 116.16(11) ? . . .
C(14) C(15) C(16) 120.43(14) ? . . .
C(14) C(15) C(20) 119.55(13) ? . . .
C(16) C(15) C(20) 120.00(15) ? . . .
C(15) C(16) C(17) 118.63(17) ? . . .
C(16) C(17) C(18) 121.26(17) ? . . .
C(17) C(18) C(19) 118.63(18) ? . . .
C(18) C(19) C(20) 122.20(18) ? . . .
C(15) C(20) C(19) 119.26(15) ? . . .
N(3) C(21) C(22) 113.08(11) ? . . .
C(21) C(22) C(23) 122.08(12) ? . . .
C(21) C(22) C(27) 118.99(13) ? . . .
C(23) C(22) C(27) 118.93(13) ? . . .
C(22) C(23) C(24) 119.70(14) ? . . .
C(23) C(24) C(25) 120.99(17) ? . . .
C(24) C(25) C(26) 119.63(16) ? . . .
C(25) C(26) C(27) 120.49(17) ? . . .
C(22) C(27) C(26) 120.15(16) ? . . .
O(6) C(28) O(7) 25.3(2) ? . . .
O(6) C(28) C(29) 29.8(2) ? . . .
O(7) C(28) C(29) 54.2(3) ? . . .
O(6) C(29) O(7) 25.5(4) ? . . .
O(6) C(29) C(28) 79.9(4) ? . . .
O(7) C(29) C(28) 56.4(3) ? . . .
Cu(1) O(1) H(1) 130.72(9) ? . . .
Cu(1) O(1) H(1) 130.56(9) ? 75703 . .
Cu(1) N(1) H(2) 106.72(10) ? . . .
C(1) N(1) H(2) 106.66(12) ? . . .
C(7) N(1) H(2) 106.39(12) ? . . .
Cu(1) N(2) H(3) 105.54(10) ? . . .
C(3) N(2) H(3) 106.21(12) ? . . .
C(14) N(2) H(3) 105.40(12) ? . . .
Cu(1) N(3) H(4) 104.08(11) ? . . .
C(5) N(3) H(4) 104.16(12) ? . . .
C(21) N(3) H(4) 104.07(12) ? . . .
N(1) C(1) H(5) 107.91(14) ? . . .
C(2) C(1) H(5) 108.06(14) ? . . .
C(6) C(1) H(5) 108.70(15) ? . . .
C(1) C(2) H(6) 107.20(16) ? . . .
C(1) C(2) H(7) 108.64(14) ? . . .
C(3) C(2) H(6) 107.69(14) ? . . .
C(3) C(2) H(7) 108.50(16) ? . . .
H(6) C(2) H(7) 109.46(18) ? . . .
N(2) C(3) H(8) 107.89(14) ? . . .
C(2) C(3) H(8) 107.58(15) ? . . .
C(4) C(3) H(8) 108.19(15) ? . . .
C(3) C(4) H(9) 108.02(15) ? . . .
C(3) C(4) H(10) 109.11(15) ? . . .
C(5) C(4) H(9) 108.22(14) ? . . .
C(5) C(4) H(10) 108.98(15) ? . . .
H(9) C(4) H(10) 109.46(18) ? . . .
N(3) C(5) H(11) 107.86(14) ? . . .
C(4) C(5) H(11) 107.87(15) ? . . .
C(6) C(5) H(11) 108.26(14) ? . . .
C(1) C(6) H(12) 108.26(15) ? . . .
C(1) C(6) H(13) 107.63(15) ? . . .
C(5) C(6) H(12) 108.15(15) ? . . .
C(5) C(6) H(13) 107.67(15) ? . . .
H(12) C(6) H(13) 109.46(18) ? . . .
N(1) C(7) H(14) 108.05(15) ? . . .
N(1) C(7) H(15) 107.21(15) ? . . .
C(8) C(7) H(14) 107.40(15) ? . . .
C(8) C(7) H(15) 107.50(15) ? . . .
H(14) C(7) H(15) 109.46(18) ? . . .
C(8) C(9) H(16) 120.01(17) ? . . .
C(10) C(9) H(16) 120.19(17) ? . . .
C(9) C(10) H(17) 119.85(19) ? . . .
C(11) C(10) H(17) 119.67(19) ? . . .
C(10) C(11) H(18) 119.90(19) ? . . .
C(12) C(11) H(18) 119.98(19) ? . . .
C(11) C(12) H(19) 120.14(19) ? . . .
C(13) C(12) H(19) 119.97(19) ? . . .
C(8) C(13) H(20) 119.24(18) ? . . .
C(12) C(13) H(20) 119.67(18) ? . . .
N(2) C(14) H(21) 107.59(14) ? . . .
N(2) C(14) H(22) 108.11(15) ? . . .
C(15) C(14) H(21) 107.80(15) ? . . .
C(15) C(14) H(22) 107.61(15) ? . . .
H(21) C(14) H(22) 109.46(18) ? . . .
C(15) C(16) H(23) 120.3(2) ? . . .
C(17) C(16) H(23) 121.1(2) ? . . .
C(16) C(17) H(24) 120.3(2) ? . . .
C(18) C(17) H(24) 118.4(2) ? . . .
C(17) C(18) H(25) 121.0(2) ? . . .
C(19) C(18) H(25) 120.3(2) ? . . .
C(18) C(19) H(26) 118.8(2) ? . . .
C(20) C(19) H(26) 119.0(2) ? . . .
C(15) C(20) H(27) 120.41(18) ? . . .
C(19) C(20) H(27) 120.33(19) ? . . .
N(3) C(21) H(28) 108.52(16) ? . . .
N(3) C(21) H(29) 108.20(15) ? . . .
C(22) C(21) H(28) 108.66(15) ? . . .
C(22) C(21) H(29) 108.87(16) ? . . .
H(28) C(21) H(29) 109.45(18) ? . . .
C(22) C(23) H(30) 119.9 ? . . .
C(24) C(23) H(30) 120.4 ? . . .
C(23) C(24) H(31) 119.5 ? . . .
C(25) C(24) H(31) 119.5 ? . . .
C(24) C(25) H(32) 120.3 ? . . .
C(26) C(25) H(32) 120.0 ? . . .
C(25) C(26) H(33) 119.9 ? . . .
C(27) C(26) H(33) 119.7 ? . . .
C(22) C(27) H(34) 119.6 ? . . .
C(26) C(27) H(34) 120.2 ? . . .

loop_
_geom_bond_atom_site_label_1
_geom_bond_atom_site_label_2
_geom_bond_distance
_geom_bond_publ_flag
_geom_bond_site_symmetry_1
_geom_bond_site_symmetry_2
Cu(1) O(1) 1.9708(9) ? . .
Cu(1) O(1) 1.9770(9) ? . 75703
Cu(1) N(1) 2.2495(11) ? . .
Cu(1) N(2) 2.0301(10) ? . .
Cu(1) N(3) 2.0451(11) ? . .
Cl(1) O(2) 1.4369(12) ? . .
Cl(1) O(3) 1.4253(12) ? . .
Cl(1) O(4) 1.4516(11) ? . .
Cl(1) O(5) 1.4602(13) ? . .
O(6) O(7) 0.543(5) ? . .
O(6) C(28) 1.262(4) ? . .
O(6) C(29) 0.637(4) ? . .
O(7) C(28) 1.073(6) ? . .
O(7) C(29) 1.044(5) ? . .
N(1) C(1) 1.4988(17) ? . .
N(1) C(7) 1.4613(18) ? . .
N(2) C(3) 1.4933(17) ? . .
N(2) C(14) 1.5026(18) ? . .
N(3) C(5) 1.5026(18) ? . .
N(3) C(21) 1.5108(18) ? . .
C(1) C(2) 1.526(2) ? . .
C(1) C(6) 1.5201(19) ? . .
C(2) C(3) 1.526(2) ? . .
C(3) C(4) 1.548(2) ? . .
C(4) C(5) 1.533(2) ? . .
C(5) C(6) 1.5288(19) ? . .
C(7) C(8) 1.529(2) ? . .
C(8) C(9) 1.391(2) ? . .
C(8) C(13) 1.394(2) ? . .
C(9) C(10) 1.408(2) ? . .
C(10) C(11) 1.364(2) ? . .
C(11) C(12) 1.385(2) ? . .
C(12) C(13) 1.382(2) ? . .
C(14) C(15) 1.505(2) ? . .
C(15) C(16) 1.413(2) ? . .
C(15) C(20) 1.401(2) ? . .
C(16) C(17) 1.377(3) ? . .
C(17) C(18) 1.432(3) ? . .
C(18) C(19) 1.342(2) ? . .
C(19) C(20) 1.396(2) ? . .
C(21) C(22) 1.509(2) ? . .
C(22) C(23) 1.391(2) ? . .
C(22) C(27) 1.396(2) ? . .
C(23) C(24) 1.397(2) ? . .
C(24) C(25) 1.372(2) ? . .
C(25) C(26) 1.374(2) ? . .
C(26) C(27) 1.395(2) ? . .
C(28) C(29) 1.207(5) ? . .
O(1) H(1) 0.9500(13) ? . .
N(1) H(2) 0.9500(15) ? . .
N(2) H(3) 0.9500(15) ? . .
N(3) H(4) 0.9500(16) ? . .
C(1) H(5) 0.9500(18) ? . .
C(2) H(6) 0.9500(19) ? . .
C(2) H(7) 0.950(2) ? . .
C(3) H(8) 0.950(2) ? . .
C(4) H(9) 0.950(2) ? . .
C(4) H(10) 0.9500(19) ? . .
C(5) H(11) 0.9501(19) ? . .
C(6) H(12) 0.9500(19) ? . .
C(6) H(13) 0.950(2) ? . .
C(7) H(14) 0.950(2) ? . .
C(7) H(15) 0.950(2) ? . .
C(9) H(16) 0.950(2) ? . .
C(10) H(17) 0.950(2) ? . .
C(11) H(18) 0.950(2) ? . .
C(12) H(19) 0.950(2) ? . .
C(13) H(20) 0.950(2) ? . .
C(14) H(21) 0.950(2) ? . .
C(14) H(22) 0.9500(19) ? . .
C(16) H(23) 0.950(2) ? . .
C(17) H(24) 0.950(2) ? . .
C(18) H(25) 0.950(2) ? . .
C(19) H(26) 0.950(2) ? . .
C(20) H(27) 0.950(2) ? . .
C(21) H(28) 0.950(2) ? . .
C(21) H(29) 0.950(2) ? . .
C(23) H(30) 0.950 ? . .
C(24) H(31) 0.950 ? . .
C(25) H(32) 0.950 ? . .
C(26) H(33) 0.950 ? . .
C(27) H(34) 0.950 ? . .

loop_
_geom_contact_atom_site_label_1
_geom_contact_atom_site_label_2
_geom_contact_distance
_geom_contact_publ_flag
_geom_contact_site_symmetry_1
_geom_contact_site_symmetry_2
Cu(1) Cu(1) 2.9957(2) ? . 75703
Cu(1) C(1) 3.1220(13) ? . .
Cu(1) C(2) 3.4253(15) ? . .
Cu(1) C(3) 2.9984(14) ? . .
Cu(1) C(4) 3.3656(14) ? . .
Cu(1) C(5) 3.0127(14) ? . .
Cu(1) C(6) 3.4184(14) ? . .
Cu(1) C(7) 3.0492(14) ? . .
Cu(1) C(14) 2.8857(14) ? . .
Cu(1) C(21) 3.0057(14) ? . .
O(1) O(1) 2.5712(13) ? . 75703
O(1) O(4) 2.9734(15) ? . 75703
O(1) N(1) 3.2958(14) ? . .
O(1) N(1) 3.2405(14) ? . 75703
O(1) N(2) 2.8725(13) ? . 75703
O(1) N(3) 2.8554(15) ? . .
O(1) C(7) 3.1936(17) ? . .
O(1) C(14) 3.3942(17) ? . 75703
O(1) C(21) 3.4310(18) ? . .
O(2) O(3) 2.3458(17) ? . .
O(2) O(4) 2.3570(16) ? . .
O(2) O(5) 2.3547(17) ? . .
O(2) C(4) 3.5891(18) ? . 64602
O(2) C(6) 3.5119(18) ? . 64602
O(2) C(12) 3.5180(19) ? . 65703
O(2) C(17) 3.407(2) ? . 65602
O(3) O(2) 2.3458(17) ? . .
O(3) O(4) 2.3646(16) ? . .
O(3) O(5) 2.3634(18) ? . .
O(3) C(9) 3.3829(18) ? . 54501
O(3) C(10) 3.2828(19) ? . 54501
O(3) C(11) 3.542(2) ? . 65703
O(3) C(27) 3.373(2) ? . 75703
O(3) C(29) 3.536(3) ? . 54504
O(4) O(1) 2.9734(15) ? . 75703
O(4) O(2) 2.3570(16) ? . .
O(4) O(3) 2.3646(16) ? . .
O(4) O(5) 2.3570(16) ? . .
O(4) N(1) 3.1977(16) ? . .
O(4) C(21) 3.5490(18) ? . 75703
O(4) C(27) 3.480(2) ? . 75703
O(5) O(2) 2.3547(17) ? . .
O(5) O(3) 2.3634(18) ? . .
O(5) O(4) 2.3570(16) ? . .
O(5) N(2) 3.0759(16) ? . .
O(5) C(2) 3.4140(18) ? . .
O(5) C(3) 3.5655(18) ? . .
O(5) C(16) 3.360(2) ? . .
O(5) C(29) 3.294(3) ? . 54504
O(6) O(6) 2.314(4) ? . 65603
O(6) O(7) 2.046(5) ? . 65603
O(6) C(28) 3.003(4) ? . 65603
O(6) C(29) 2.946(4) ? . 65603
O(7) O(6) 2.046(5) ? . 65603
O(7) O(7) 1.899(7) ? . 65603
O(7) C(27) 3.594(5) ? . 45404
O(7) C(28) 2.930(6) ? . 65603
O(7) C(29) 2.668(5) ? . 65603
N(1) O(1) 3.2958(14) ? . .
N(1) O(1) 3.2405(14) ? . 75703
N(1) O(4) 3.1977(16) ? . .
N(1) N(2) 3.0047(15) ? . .
N(1) N(3) 3.0693(16) ? . .
N(1) C(2) 2.4688(18) ? . .
N(1) C(3) 3.1559(18) ? . .
N(1) C(5) 3.1997(17) ? . .
N(1) C(6) 2.5017(17) ? . .
N(1) C(8) 2.5514(18) ? . .
N(1) C(9) 3.4234(18) ? . .
N(1) C(13) 3.3992(19) ? . .
N(2) O(1) 2.8725(13) ? . 75703
N(2) O(5) 3.0759(16) ? . .
N(2) N(1) 3.0047(15) ? . .
N(2) N(3) 2.9933(15) ? . .
N(2) C(1) 3.1633(17) ? . .
N(2) C(2) 2.4861(18) ? . .
N(2) C(4) 2.5148(17) ? . .
N(2) C(5) 3.1561(17) ? . .
N(2) C(15) 2.5532(18) ? . .
N(2) C(16) 3.157(2) ? . .
N(3) O(1) 2.8554(15) ? . .
N(3) N(1) 3.0693(16) ? . .
N(3) N(2) 2.9933(15) ? . .
N(3) C(1) 3.1782(17) ? . .
N(3) C(3) 3.1474(18) ? . .
N(3) C(4) 2.4973(18) ? . .
N(3) C(6) 2.4926(18) ? . .
N(3) C(22) 2.5198(17) ? . .
N(3) C(23) 3.3823(19) ? . .
N(3) C(27) 3.327(2) ? . .
C(1) Cu(1) 3.1220(13) ? . .
C(1) N(2) 3.1633(17) ? . .
C(1) N(3) 3.1782(17) ? . .
C(1) C(3) 2.578(2) ? . .
C(1) C(4) 2.993(2) ? . .
C(1) C(5) 2.5796(18) ? . .
C(1) C(7) 2.519(2) ? . .
C(1) C(8) 3.152(2) ? . .
C(1) C(9) 3.471(2) ? . .
C(2) Cu(1) 3.4253(15) ? . .
C(2) O(5) 3.4140(18) ? . .
C(2) N(1) 2.4688(18) ? . .
C(2) N(2) 2.4861(18) ? . .
C(2) C(4) 2.527(2) ? . .
C(2) C(5) 2.9593(19) ? . .
C(2) C(6) 2.5062(19) ? . .
C(3) Cu(1) 2.9984(14) ? . .
C(3) O(5) 3.5655(18) ? . .
C(3) N(1) 3.1559(18) ? . .
C(3) N(3) 3.1474(18) ? . .
C(3) C(1) 2.578(2) ? . .
C(3) C(5) 2.5690(19) ? . .
C(3) C(6) 2.964(2) ? . .
C(3) C(14) 2.517(2) ? . .
C(3) C(15) 3.005(2) ? . .
C(3) C(16) 3.572(2) ? . .
C(4) Cu(1) 3.3656(14) ? . .
C(4) O(2) 3.5891(18) ? . 65602
C(4) N(2) 2.5148(17) ? . .
C(4) N(3) 2.4973(18) ? . .
C(4) C(1) 2.993(2) ? . .
C(4) C(2) 2.527(2) ? . .
C(4) C(6) 2.530(2) ? . .
C(4) C(14) 3.1196(19) ? . .
C(4) C(21) 3.140(2) ? . .
C(5) Cu(1) 3.0127(14) ? . .
C(5) N(1) 3.1997(17) ? . .
C(5) N(2) 3.1561(17) ? . .
C(5) C(1) 2.5796(18) ? . .
C(5) C(2) 2.9593(19) ? . .
C(5) C(3) 2.5690(19) ? . .
C(5) C(21) 2.5101(19) ? . .
C(5) C(22) 3.1111(18) ? . .
C(5) C(23) 3.3781(19) ? . .
C(6) Cu(1) 3.4184(14) ? . .
C(6) O(2) 3.5119(18) ? . 65602
C(6) N(1) 2.5017(17) ? . .
C(6) N(3) 2.4926(18) ? . .
C(6) C(2) 2.5062(19) ? . .
C(6) C(3) 2.964(2) ? . .
C(6) C(4) 2.530(2) ? . .
C(6) C(7) 3.097(2) ? . .
C(6) C(29) 3.592(3) ? . 55504
C(7) Cu(1) 3.0492(14) ? . .
C(7) O(1) 3.1936(17) ? . .
C(7) C(1) 2.519(2) ? . .
C(7) C(6) 3.097(2) ? . .
C(7) C(9) 2.544(2) ? . .
C(7) C(13) 2.535(2) ? . .
C(8) N(1) 2.5514(18) ? . .
C(8) C(1) 3.152(2) ? . .
C(8) C(10) 2.422(2) ? . .
C(8) C(11) 2.792(2) ? . .
C(8) C(12) 2.417(2) ? . .
C(9) O(3) 3.3829(18) ? . 56501
C(9) N(1) 3.4234(18) ? . .
C(9) C(1) 3.471(2) ? . .
C(9) C(7) 2.544(2) ? . .
C(9) C(11) 2.407(2) ? . .
C(9) C(12) 2.773(2) ? . .
C(9) C(13) 2.394(2) ? . .
C(10) O(3) 3.2828(19) ? . 56501
C(10) C(8) 2.422(2) ? . .
C(10) C(12) 2.382(2) ? . .
C(10) C(13) 2.758(2) ? . .
C(10) C(19) 3.525(2) ? . 65602
C(11) O(3) 3.542(2) ? . 65703
C(11) C(8) 2.792(2) ? . .
C(11) C(9) 2.407(2) ? . .
C(11) C(13) 2.395(2) ? . .
C(11) C(18) 3.449(2) ? . 65602
C(11) C(19) 3.280(2) ? . 65602
C(12) O(2) 3.5180(19) ? . 65703
C(12) C(8) 2.417(2) ? . .
C(12) C(9) 2.773(2) ? . .
C(12) C(10) 2.382(2) ? . .
C(12) C(18) 3.544(2) ? . 65602
C(13) N(1) 3.3992(19) ? . .
C(13) C(7) 2.535(2) ? . .
C(13) C(9) 2.394(2) ? . .
C(13) C(10) 2.758(2) ? . .
C(13) C(11) 2.395(2) ? . .
C(14) Cu(1) 2.8857(14) ? . .
C(14) O(1) 3.3942(17) ? . 75703
C(14) C(3) 2.517(2) ? . .
C(14) C(4) 3.1196(19) ? . .
C(14) C(16) 2.534(2) ? . .
C(14) C(20) 2.512(2) ? . .
C(15) N(2) 2.5532(18) ? . .
C(15) C(3) 3.005(2) ? . .
C(15) C(17) 2.399(2) ? . .
C(15) C(18) 2.797(2) ? . .
C(15) C(19) 2.413(2) ? . .
C(16) O(5) 3.360(2) ? . .
C(16) N(2) 3.157(2) ? . .
C(16) C(3) 3.572(2) ? . .
C(16) C(14) 2.534(2) ? . .
C(16) C(18) 2.448(2) ? . .
C(16) C(19) 2.789(2) ? . .
C(16) C(20) 2.437(2) ? . .
C(16) C(28) 3.068(4) ? . 54504
C(17) O(2) 3.407(2) ? . 64602
C(17) C(15) 2.399(2) ? . .
C(17) C(19) 2.386(2) ? . .
C(17) C(20) 2.773(2) ? . .
C(18) C(11) 3.449(2) ? . 64602
C(18) C(12) 3.544(2) ? . 64602
C(18) C(15) 2.797(2) ? . .
C(18) C(16) 2.448(2) ? . .
C(18) C(20) 2.397(2) ? . .
C(18) C(24) 3.594(2) ? . 54501
C(19) C(10) 3.525(2) ? . 64602
C(19) C(11) 3.280(2) ? . 64602
C(19) C(15) 2.413(2) ? . .
C(19) C(16) 2.789(2) ? . .
C(19) C(17) 2.386(2) ? . .
C(20) C(14) 2.512(2) ? . .
C(20) C(16) 2.437(2) ? . .
C(20) C(17) 2.773(2) ? . .
C(20) C(18) 2.397(2) ? . .
C(21) Cu(1) 3.0057(14) ? . .
C(21) O(1) 3.4310(18) ? . .
C(21) O(4) 3.5490(18) ? . 75703
C(21) C(4) 3.140(2) ? . .
C(21) C(5) 2.5101(19) ? . .
C(21) C(23) 2.538(2) ? . .
C(21) C(27) 2.504(2) ? . .
C(22) N(3) 2.5198(17) ? . .
C(22) C(5) 3.1111(18) ? . .
C(22) C(24) 2.411(2) ? . .
C(22) C(25) 2.793(2) ? . .
C(22) C(26) 2.419(2) ? . .
C(23) N(3) 3.3823(19) ? . .
C(23) C(5) 3.3781(19) ? . .
C(23) C(21) 2.538(2) ? . .
C(23) C(25) 2.410(2) ? . .
C(23) C(26) 2.771(2) ? . .
C(23) C(27) 2.401(2) ? . .
C(24) C(18) 3.594(2) ? . 56501
C(24) C(22) 2.411(2) ? . .
C(24) C(26) 2.374(2) ? . .
C(24) C(27) 2.760(2) ? . .
C(25) C(22) 2.793(2) ? . .
C(25) C(23) 2.410(2) ? . .
C(25) C(27) 2.404(2) ? . .
C(26) C(22) 2.419(2) ? . .
C(26) C(23) 2.771(2) ? . .
C(26) C(24) 2.374(2) ? . .
C(26) C(28) 3.481(4) ? . 55504
C(27) O(3) 3.373(2) ? . 75703
C(27) O(4) 3.480(2) ? . 75703
C(27) O(7) 3.594(5) ? . 55504
C(27) N(3) 3.327(2) ? . .
C(27) C(21) 2.504(2) ? . .
C(27) C(23) 2.401(2) ? . .
C(27) C(24) 2.760(2) ? . .
C(27) C(25) 2.404(2) ? . .
C(27) C(28) 3.399(4) ? . 55504
C(28) O(6) 3.003(4) ? . 65603
C(28) O(7) 2.930(6) ? . 65603
C(28) C(16) 3.068(4) ? . 44404
C(28) C(26) 3.481(4) ? . 45404
C(28) C(27) 3.399(4) ? . 45404
C(28) C(29) 3.589(5) ? . 65603
C(29) O(3) 3.536(3) ? . 44404
C(29) O(5) 3.294(3) ? . 44404
C(29) O(6) 2.946(4) ? . 65603
C(29) O(7) 2.668(5) ? . 65603
C(29) C(6) 3.592(3) ? . 45404
C(29) C(28) 3.589(5) ? . 65603
C(29) C(29) 3.580(4) ? . 65603
Cu(1) H(1) 2.6887(9) ? . .
Cu(1) H(1) 2.6932(9) ? . 75703
Cu(1) H(2) 2.6818(11) ? . .
Cu(1) H(3) 2.4611(10) ? . .
Cu(1) H(4) 2.4556(11) ? . .
Cu(1) H(6) 3.5722(14) ? . .
Cu(1) H(9) 3.4798(14) ? . .
Cu(1) H(13) 3.5569(14) ? . .
Cu(1) H(14) 3.0027(14) ? . .
Cu(1) H(14) 3.3624(14) ? . 75703
Cu(1) H(15) 3.1560(15) ? . .
Cu(1) H(21) 2.9512(14) ? . .
Cu(1) H(22) 2.9457(14) ? . .
Cu(1) H(28) 2.9390(14) ? . .
Cu(1) H(29) 3.3066(15) ? . .
Cl(1) H(1) 3.3854(10) ? . 75703
Cl(1) H(2) 3.0855(11) ? . .
Cl(1) H(3) 3.1838(11) ? . .
Cl(1) H(6) 3.0368(14) ? . .
Cl(1) H(7) 3.5746(15) ? . 64602
Cl(1) H(10) 3.2926(14) ? . 64602
Cl(1) H(12) 3.3233(14) ? . 64602
Cl(1) H(18) 3.4041(16) ? . 65703
Cl(1) H(26) 3.3457(18) ? . 44504
Cl(1) H(34) 3.098 ? . 75703
O(1) H(1) 3.5212(13) ? . 75703
O(1) H(2) 3.1001(14) ? . 75703
O(1) H(3) 2.6780(13) ? . 75703
O(1) H(4) 2.6624(15) ? . .
O(1) H(14) 2.7338(17) ? . .
O(1) H(14) 3.4156(17) ? . 75703
O(1) H(15) 3.0922(17) ? . .
O(1) H(22) 2.9226(17) ? . 75703
O(1) H(28) 2.9683(18) ? . .
O(2) H(2) 3.1549(16) ? . .
O(2) H(6) 2.7755(19) ? . .
O(2) H(10) 2.8118(18) ? . 64602
O(2) H(11) 3.2535(18) ? . 64602
O(2) H(12) 2.6980(18) ? . 64602
O(2) H(18) 3.134(2) ? . 65703
O(2) H(19) 2.8077(19) ? . 65703
O(2) H(24) 2.555(2) ? . 65602
O(2) H(25) 3.449(2) ? . 65602
O(2) H(26) 3.586(2) ? . 44504
O(3) H(7) 3.465(2) ? . 64602
O(3) H(10) 2.9787(18) ? . 64602
O(3) H(16) 2.9737(18) ? . 54501
O(3) H(17) 2.781(2) ? . 54501
O(3) H(18) 2.628(2) ? . 65703
O(3) H(26) 3.063(2) ? . 44504
O(3) H(33) 3.432 ? . 75703
O(3) H(34) 2.599 ? . 75703
O(4) H(1) 2.6026(15) ? . 75703
O(4) H(2) 2.3141(16) ? . .
O(4) H(3) 3.1679(15) ? . .
O(4) H(6) 3.3033(19) ? . .
O(4) H(20) 3.397(2) ? . .
O(4) H(26) 2.931(2) ? . 44504
O(4) H(28) 2.6626(18) ? . 75703
O(4) H(34) 2.639 ? . 75703
O(5) H(1) 3.0957(15) ? . 75703
O(5) H(2) 3.3409(16) ? . .
O(5) H(3) 2.1461(16) ? . .
O(5) H(6) 2.5825(18) ? . .
O(5) H(7) 2.8473(18) ? . 64602
O(5) H(8) 3.5223(19) ? . .
O(5) H(12) 2.8794(18) ? . 64602
O(5) H(23) 2.528(2) ? . .
O(6) H(1) 3.406(3) ? . 64602
O(6) H(4) 3.132(3) ? . 45404
O(6) H(13) 2.982(3) ? . 45404
O(6) H(15) 2.903(3) ? . 45404
O(6) H(16) 3.457(3) ? . 45404
O(6) H(23) 3.437(3) ? . 44404
O(6) H(34) 3.301 ? . 64602
O(7) H(1) 3.278(4) ? . 64602
O(7) H(4) 3.151(5) ? . 45404
O(7) H(13) 3.289(5) ? . 45404
O(7) H(15) 3.308(5) ? . 45404
O(7) H(23) 3.388(5) ? . 44404
O(7) H(34) 3.589 ? . 64602
N(1) H(3) 3.0573(15) ? . .
N(1) H(4) 3.0996(16) ? . .
N(1) H(5) 2.0061(17) ? . .
N(1) H(6) 2.5217(18) ? . .
N(1) H(7) 3.2677(18) ? . .
N(1) H(12) 3.2902(17) ? . .
N(1) H(13) 2.5774(17) ? . .
N(1) H(14) 1.9744(17) ? . .
N(1) H(15) 1.9646(18) ? . .
N(1) H(16) 3.4527(18) ? . .
N(1) H(20) 3.3914(19) ? . .
N(2) H(1) 2.9636(14) ? . 75703
N(2) H(2) 3.1076(16) ? . .
N(2) H(6) 2.5617(18) ? . .
N(2) H(7) 3.2806(18) ? . .
N(2) H(8) 2.0010(17) ? . .
N(2) H(9) 2.6033(18) ? . .
N(2) H(10) 3.3103(17) ? . .
N(2) H(21) 2.0058(18) ? . .
N(2) H(22) 2.0119(18) ? . .
N(2) H(23) 3.009(2) ? . .
N(2) H(29) 3.5376(18) ? . .
N(3) H(1) 2.9366(15) ? . .
N(3) H(9) 2.5779(18) ? . .
N(3) H(10) 3.2967(18) ? . .
N(3) H(11) 2.0091(18) ? . .
N(3) H(12) 3.2850(18) ? . .
N(3) H(13) 2.5640(18) ? . .
N(3) H(15) 3.2047(18) ? . .
N(3) H(21) 3.2088(18) ? . .
N(3) H(28) 2.0240(18) ? . .
N(3) H(29) 2.0203(19) ? . .
N(3) H(30) 3.468 ? . .
N(3) H(34) 3.371 ? . .
C(1) H(2) 1.9912(17) ? . .
C(1) H(3) 3.3589(17) ? . .
C(1) H(4) 3.3281(17) ? . .
C(1) H(6) 2.0220(19) ? . .
C(1) H(7) 2.039(2) ? . .
C(1) H(8) 3.356(2) ? . .
C(1) H(10) 3.340(2) ? . .
C(1) H(11) 3.3595(19) ? . .
C(1) H(12) 2.029(2) ? . .
C(1) H(13) 2.0219(19) ? . .
C(1) H(14) 3.305(2) ? . .
C(1) H(15) 2.682(2) ? . .
C(1) H(16) 3.242(2) ? . .
C(1) H(24) 3.411(2) ? . 65602
C(2) H(2) 2.5480(19) ? . .
C(2) H(3) 2.5569(17) ? . .
C(2) H(5) 2.0324(19) ? . .
C(2) H(8) 2.027(2) ? . .
C(2) H(9) 3.327(2) ? . .
C(2) H(10) 2.771(2) ? . .
C(2) H(12) 2.7622(19) ? . .
C(2) H(12) 3.5120(19) ? . 64602
C(2) H(13) 3.3030(19) ? . .
C(2) H(24) 3.290(2) ? . 65602
C(3) H(2) 3.3706(18) ? . .
C(3) H(3) 1.9810(17) ? . .
C(3) H(5) 3.3585(19) ? . .
C(3) H(6) 2.028(2) ? . .
C(3) H(7) 2.038(2) ? . .
C(3) H(9) 2.051(2) ? . .
C(3) H(10) 2.064(2) ? . .
C(3) H(11) 3.3595(19) ? . .
C(3) H(12) 3.332(2) ? . .
C(3) H(21) 2.769(2) ? . .
C(3) H(22) 3.3037(19) ? . .
C(4) H(3) 3.3070(17) ? . .
C(4) H(4) 3.2730(18) ? . .
C(4) H(6) 3.329(2) ? . .
C(4) H(7) 2.764(2) ? . .
C(4) H(8) 2.053(2) ? . .
C(4) H(11) 2.0367(19) ? . .
C(4) H(12) 2.775(2) ? . .
C(4) H(13) 3.325(2) ? . .
C(4) H(17) 3.575(2) ? . 64602
C(4) H(21) 2.8627(19) ? . .
C(4) H(29) 2.773(2) ? . .
C(4) H(30) 3.537 ? . .
C(5) H(4) 1.9644(18) ? . .
C(5) H(5) 3.3629(18) ? . .
C(5) H(7) 3.3159(19) ? . .
C(5) H(8) 3.3589(19) ? . .
C(5) H(9) 2.041(2) ? . .
C(5) H(10) 2.0497(19) ? . .
C(5) H(12) 2.0358(19) ? . .
C(5) H(13) 2.0301(19) ? . .
C(5) H(15) 3.564(2) ? . .
C(5) H(28) 3.3056(19) ? . .
C(5) H(29) 2.6259(19) ? . .
C(5) H(30) 3.188 ? . .
C(6) H(2) 3.2932(18) ? . .
C(6) H(4) 2.5176(18) ? . .
C(6) H(5) 2.0345(19) ? . .
C(6) H(6) 3.2992(19) ? . .
C(6) H(7) 2.7634(19) ? . .
C(6) H(9) 3.329(2) ? . .
C(6) H(10) 2.780(2) ? . .
C(6) H(11) 2.0372(19) ? . .
C(6) H(15) 2.752(2) ? . .
C(6) H(16) 3.250(2) ? . .
C(7) H(1) 3.4300(17) ? . .
C(7) H(2) 1.9548(18) ? . .
C(7) H(4) 3.2626(18) ? . .
C(7) H(5) 2.6666(19) ? . .
C(7) H(13) 2.694(2) ? . .
C(7) H(16) 2.701(2) ? . .
C(7) H(20) 2.675(2) ? . .
C(7) H(22) 3.5075(19) ? . 75703
C(7) H(33) 3.529 ? . 76703
C(8) H(2) 2.6858(18) ? . .
C(8) H(5) 2.797(2) ? . .
C(8) H(13) 3.435(2) ? . .
C(8) H(14) 2.027(2) ? . .
C(8) H(15) 2.029(2) ? . .
C(8) H(16) 2.039(2) ? . .
C(8) H(17) 3.278(2) ? . .
C(8) H(19) 3.271(2) ? . .
C(8) H(20) 2.034(2) ? . .
C(8) H(33) 2.906 ? . 76703
C(9) H(5) 2.892(2) ? . .
C(9) H(8) 3.471(2) ? . 65602
C(9) H(13) 3.327(2) ? . .
C(9) H(14) 3.232(2) ? . .
C(9) H(15) 2.600(2) ? . .
C(9) H(17) 2.054(2) ? . .
C(9) H(18) 3.265(2) ? . .
C(9) H(20) 3.251(2) ? . .
C(9) H(33) 2.775 ? . 76703
C(10) H(8) 3.466(2) ? . 65602
C(10) H(16) 2.057(2) ? . .
C(10) H(17) 3.471(2) ? . 66703
C(10) H(18) 2.013(2) ? . .
C(10) H(18) 3.214(2) ? . 66703
C(10) H(19) 3.238(2) ? . .
C(10) H(33) 3.146 ? . 76703
C(11) H(10) 3.449(2) ? . 45504
C(11) H(16) 3.260(2) ? . .
C(11) H(17) 2.011(2) ? . .
C(11) H(17) 3.123(2) ? . 66703
C(11) H(19) 2.035(2) ? . .
C(11) H(20) 3.251(2) ? . .
C(11) H(25) 3.422(2) ? . 65602
C(11) H(26) 3.119(2) ? . 65602
C(11) H(33) 3.546 ? . 76703
C(12) H(17) 3.239(2) ? . .
C(12) H(18) 2.034(2) ? . .
C(12) H(20) 2.028(2) ? . .
C(12) H(25) 3.175(2) ? . 65602
C(12) H(25) 3.102(2) ? . 44504
C(12) H(30) 2.938 ? . 45504
C(13) H(2) 3.1587(19) ? . .
C(13) H(14) 2.595(2) ? . .
C(13) H(15) 3.236(2) ? . .
C(13) H(16) 3.256(2) ? . .
C(13) H(18) 3.253(2) ? . .
C(13) H(19) 2.031(2) ? . .
C(13) H(25) 3.505(2) ? . 65602
C(13) H(25) 3.409(2) ? . 44504
C(13) H(30) 3.120 ? . 45504
C(13) H(31) 3.395 ? . 45504
C(13) H(33) 3.350 ? . 76703
C(14) H(1) 3.3810(17) ? . 75703
C(14) H(3) 1.9795(18) ? . .
C(14) H(8) 2.6207(19) ? . .
C(14) H(9) 2.7244(19) ? . .
C(14) H(14) 3.4342(19) ? . 75703
C(14) H(23) 2.698(2) ? . .
C(14) H(27) 2.670(2) ? . .
C(14) H(29) 3.335(2) ? . .
C(15) H(3) 2.7448(18) ? . .
C(15) H(8) 2.590(2) ? . .
C(15) H(9) 3.2687(19) ? . .
C(15) H(21) 2.011(2) ? . .
C(15) H(22) 2.009(2) ? . .
C(15) H(23) 2.063(2) ? . .
C(15) H(24) 3.266(2) ? . .
C(15) H(26) 3.267(2) ? . .
C(15) H(27) 2.052(2) ? . .
C(15) H(32) 3.463 ? . 54501
C(16) H(3) 2.903(2) ? . .
C(16) H(5) 3.256(2) ? . 64602
C(16) H(8) 2.991(2) ? . .
C(16) H(21) 3.289(2) ? . .
C(16) H(22) 2.747(2) ? . .
C(16) H(24) 2.029(2) ? . .
C(16) H(25) 3.303(2) ? . .
C(16) H(27) 3.297(2) ? . .
C(17) H(5) 3.030(2) ? . 64602
C(17) H(19) 3.530(2) ? . 54404
C(17) H(23) 2.037(3) ? . .
C(17) H(25) 2.087(3) ? . .
C(17) H(26) 3.247(2) ? . .
C(17) H(31) 3.467 ? . 54501
C(18) H(19) 3.107(2) ? . 54404
C(18) H(20) 3.549(2) ? . 54404
C(18) H(23) 3.311(2) ? . .
C(18) H(24) 2.061(3) ? . .
C(18) H(26) 1.982(2) ? . .
C(18) H(27) 3.246(2) ? . .
C(18) H(31) 2.999 ? . 54501
C(19) H(18) 3.231(2) ? . 64602
C(19) H(24) 3.231(2) ? . .
C(19) H(25) 1.997(2) ? . .
C(19) H(27) 2.047(2) ? . .
C(19) H(31) 2.906 ? . 54501
C(20) H(8) 3.252(2) ? . .
C(20) H(9) 3.331(2) ? . .
C(20) H(21) 2.506(2) ? . .
C(20) H(22) 3.077(2) ? . .
C(20) H(23) 3.295(2) ? . .
C(20) H(25) 3.254(2) ? . .
C(20) H(26) 2.034(2) ? . .
C(20) H(31) 3.333 ? . 54501
C(20) H(32) 3.354 ? . 54501
C(21) H(1) 3.3597(18) ? . .
C(21) H(4) 1.9705(18) ? . .
C(21) H(9) 2.752(2) ? . .
C(21) H(11) 2.5654(19) ? . .
C(21) H(21) 3.085(2) ? . .
C(21) H(30) 2.706 ? . .
C(21) H(31) 3.307 ? . 74602
C(21) H(32) 3.224 ? . 74602
C(21) H(34) 2.646 ? . .
C(22) H(4) 2.5219(17) ? . .
C(22) H(11) 2.6925(18) ? . .
C(22) H(27) 3.057(2) ? . 75602
C(22) H(28) 2.025(2) ? . .
C(22) H(29) 2.027(2) ? . .
C(22) H(30) 2.038 ? . .
C(22) H(31) 3.266 ? . .
C(22) H(32) 3.256 ? . 74602
C(22) H(33) 3.274 ? . .
C(22) H(34) 2.041 ? . .
C(23) H(4) 3.4897(19) ? . .
C(23) H(11) 2.6489(19) ? . .
C(23) H(19) 3.345(2) ? . 55404
C(23) H(20) 3.485(2) ? . 55404
C(23) H(27) 3.160(2) ? . 75602
C(23) H(28) 3.244(2) ? . .
C(23) H(29) 2.623(2) ? . .
C(23) H(31) 2.041 ? . .
C(23) H(32) 3.268 ? . .
C(23) H(32) 2.941 ? . 74602
C(23) H(34) 3.258 ? . .
C(24) H(20) 3.320(2) ? . 55404
C(24) H(21) 3.408(2) ? . 75602
C(24) H(27) 3.196(2) ? . 75602
C(24) H(29) 3.089(2) ? . 75602
C(24) H(30) 2.049 ? . .
C(24) H(32) 2.025 ? . .
C(24) H(33) 3.232 ? . .
C(25) H(27) 3.098(2) ? . 75602
C(25) H(29) 2.938(2) ? . 75602
C(25) H(30) 3.265 ? . .
C(25) H(30) 3.371 ? . 75602
C(25) H(31) 2.017 ? . .
C(25) H(33) 2.023 ? . .
C(25) H(34) 3.259 ? . .
C(26) H(27) 2.938(2) ? . 75602
C(26) H(31) 3.230 ? . .
C(26) H(32) 2.024 ? . .
C(26) H(34) 2.044 ? . .
C(27) H(4) 2.966(2) ? . .
C(27) H(26) 3.348(2) ? . 75602
C(27) H(27) 2.905(2) ? . 75602
C(27) H(28) 2.576(2) ? . .
C(27) H(29) 3.231(2) ? . .
C(27) H(30) 3.260 ? . .
C(27) H(32) 3.261 ? . .
C(27) H(33) 2.039 ? . .
C(28) H(1) 3.565(3) ? . 64602
C(28) H(4) 3.008(3) ? . 45404
C(28) H(11) 3.515(3) ? . 45404
C(28) H(13) 2.916(3) ? . 45404
C(28) H(22) 3.365(3) ? . 44404
C(28) H(23) 2.499(4) ? . 44404
C(29) H(1) 3.443(3) ? . 64602
C(29) H(4) 3.256(3) ? . 45404
C(29) H(13) 2.673(3) ? . 45404
C(29) H(15) 2.892(3) ? . 45404
C(29) H(16) 3.044(3) ? . 45404
C(29) H(23) 3.013(3) ? . 44404
C(29) H(34) 3.313 ? . 64602
H(1) Cu(1) 2.6887(9) ? . .
H(1) Cu(1) 2.6932(9) ? . 75703
H(1) Cl(1) 3.3854(10) ? . 75703
H(1) O(1) 3.5212(13) ? . 75703
H(1) O(4) 2.6026(15) ? . 75703
H(1) O(5) 3.0957(15) ? . 75703
H(1) O(6) 3.406(3) ? . 65602
H(1) O(7) 3.278(4) ? . 65602
H(1) N(2) 2.9636(14) ? . 75703
H(1) N(3) 2.9366(15) ? . .
H(1) C(7) 3.4300(17) ? . .
H(1) C(14) 3.3810(17) ? . 75703
H(1) C(21) 3.3597(18) ? . .
H(1) C(28) 3.565(3) ? . 65602
H(1) C(29) 3.443(3) ? . 65602
H(1) H(2) 3.3495(14) ? . 75703
H(1) H(3) 2.4985(13) ? . 75703
H(1) H(4) 2.4838(15) ? . .
H(1) H(14) 3.0420(17) ? . .
H(1) H(15) 3.0837(17) ? . .
H(1) H(22) 2.8209(17) ? . 75703
H(1) H(28) 2.8959(18) ? . .
H(1) H(34) 3.094 ? . .
H(2) Cu(1) 2.6818(11) ? . .
H(2) Cl(1) 3.0855(11) ? . .
H(2) O(1) 3.1001(14) ? . 75703
H(2) O(2) 3.1549(16) ? . .
H(2) O(4) 2.3141(16) ? . .
H(2) O(5) 3.3409(16) ? . .
H(2) N(2) 3.1076(16) ? . .
H(2) C(1) 1.9912(17) ? . .
H(2) C(2) 2.5480(19) ? . .
H(2) C(3) 3.3706(18) ? . .
H(2) C(6) 3.2932(18) ? . .
H(2) C(7) 1.9548(18) ? . .
H(2) C(8) 2.6858(18) ? . .
H(2) C(13) 3.1587(19) ? . .
H(2) H(1) 3.3495(14) ? . 75703
H(2) H(3) 2.8622(15) ? . .
H(2) H(5) 2.2814(17) ? . .
H(2) H(6) 2.2392(18) ? . .
H(2) H(7) 3.3510(19) ? . .
H(2) H(13) 3.4602(17) ? . .
H(2) H(14) 2.2430(18) ? . .
H(2) H(15) 2.7109(18) ? . .
H(2) H(20) 2.9889(19) ? . .
H(2) H(24) 3.515(2) ? . 65602
H(3) Cu(1) 2.4611(10) ? . .
H(3) Cl(1) 3.1838(11) ? . .
H(3) O(1) 2.6780(13) ? . 75703
H(3) O(4) 3.1679(15) ? . .
H(3) O(5) 2.1461(16) ? . .
H(3) N(1) 3.0573(15) ? . .
H(3) C(1) 3.3589(17) ? . .
H(3) C(2) 2.5569(17) ? . .
H(3) C(3) 1.9810(17) ? . .
H(3) C(4) 3.3070(17) ? . .
H(3) C(14) 1.9795(18) ? . .
H(3) C(15) 2.7448(18) ? . .
H(3) C(16) 2.903(2) ? . .
H(3) H(1) 2.4985(13) ? . 75703
H(3) H(2) 2.8622(15) ? . .
H(3) H(6) 2.2726(18) ? . .
H(3) H(7) 3.3657(17) ? . .
H(3) H(8) 2.2776(17) ? . .
H(3) H(9) 3.4863(18) ? . .
H(3) H(21) 2.7337(18) ? . .
H(3) H(22) 2.2121(18) ? . .
H(3) H(23) 2.489(2) ? . .
H(4) Cu(1) 2.4556(11) ? . .
H(4) O(1) 2.6624(15) ? . .
H(4) O(6) 3.132(3) ? . 55504
H(4) O(7) 3.151(5) ? . 55504
H(4) N(1) 3.0996(16) ? . .
H(4) C(1) 3.3281(17) ? . .
H(4) C(4) 3.2730(18) ? . .
H(4) C(5) 1.9644(18) ? . .
H(4) C(6) 2.5176(18) ? . .
H(4) C(7) 3.2626(18) ? . .
H(4) C(21) 1.9705(18) ? . .
H(4) C(22) 2.5219(17) ? . .
H(4) C(23) 3.4897(19) ? . .
H(4) C(27) 2.966(2) ? . .
H(4) C(28) 3.008(3) ? . 55504
H(4) C(29) 3.256(3) ? . 55504
H(4) H(1) 2.4838(15) ? . .
H(4) H(9) 3.4577(18) ? . .
H(4) H(11) 2.2759(18) ? . .
H(4) H(12) 3.3266(18) ? . .
H(4) H(13) 2.2287(18) ? . .
H(4) H(14) 3.5695(18) ? . .
H(4) H(15) 2.6430(18) ? . .
H(4) H(28) 2.3396(18) ? . .
H(4) H(29) 2.7235(19) ? . .
H(4) H(34) 2.939 ? . .
H(5) N(1) 2.0061(17) ? . .
H(5) C(2) 2.0324(19) ? . .
H(5) C(3) 3.3585(19) ? . .
H(5) C(5) 3.3629(18) ? . .
H(5) C(6) 2.0345(19) ? . .
H(5) C(7) 2.6666(19) ? . .
H(5) C(8) 2.797(2) ? . .
H(5) C(9) 2.892(2) ? . .
H(5) C(16) 3.256(2) ? . 65602
H(5) C(17) 3.030(2) ? . 65602
H(5) H(2) 2.2814(17) ? . .
H(5) H(6) 2.3500(19) ? . .
H(5) H(7) 2.244(2) ? . .
H(5) H(12) 2.237(2) ? . .
H(5) H(13) 2.3643(19) ? . .
H(5) H(14) 3.5297(19) ? . .
H(5) H(15) 2.9025(19) ? . .
H(5) H(16) 2.743(2) ? . .
H(5) H(23) 3.196(2) ? . 65602
H(5) H(24) 2.769(2) ? . 65602
H(6) Cu(1) 3.5722(14) ? . .
H(6) Cl(1) 3.0368(14) ? . .
H(6) O(2) 2.7755(19) ? . .
H(6) O(4) 3.3033(19) ? . .
H(6) O(5) 2.5825(18) ? . .
H(6) N(1) 2.5217(18) ? . .
H(6) N(2) 2.5617(18) ? . .
H(6) C(1) 2.0220(19) ? . .
H(6) C(3) 2.028(2) ? . .
H(6) C(4) 3.329(2) ? . .
H(6) C(6) 3.2992(19) ? . .
H(6) H(2) 2.2392(18) ? . .
H(6) H(3) 2.2726(18) ? . .
H(6) H(5) 2.3500(19) ? . .
H(6) H(7) 1.551(2) ? . .
H(6) H(8) 2.346(2) ? . .
H(6) H(12) 2.8650(19) ? . 64602
H(6) H(24) 2.864(2) ? . 65602
H(7) Cl(1) 3.5746(15) ? . 65602
H(7) O(3) 3.465(2) ? . 65602
H(7) O(5) 2.8473(18) ? . 65602
H(7) N(1) 3.2677(18) ? . .
H(7) N(2) 3.2806(18) ? . .
H(7) C(1) 2.039(2) ? . .
H(7) C(3) 2.038(2) ? . .
H(7) C(4) 2.764(2) ? . .
H(7) C(5) 3.3159(19) ? . .
H(7) C(6) 2.7634(19) ? . .
H(7) H(2) 3.3510(19) ? . .
H(7) H(3) 3.3657(17) ? . .
H(7) H(5) 2.244(2) ? . .
H(7) H(6) 1.551(2) ? . .
H(7) H(8) 2.239(2) ? . .
H(7) H(10) 2.674(2) ? . .
H(7) H(12) 2.6856(19) ? . .
H(7) H(12) 3.3501(19) ? . 64602
H(7) H(16) 3.338(2) ? . 64602
H(7) H(23) 3.102(2) ? . 65602
H(7) H(24) 3.141(2) ? . 65602
H(8) O(5) 3.5223(19) ? . .
H(8) N(2) 2.0010(17) ? . .
H(8) C(1) 3.356(2) ? . .
H(8) C(2) 2.027(2) ? . .
H(8) C(4) 2.053(2) ? . .
H(8) C(5) 3.3589(19) ? . .
H(8) C(9) 3.471(2) ? . 64602
H(8) C(10) 3.466(2) ? . 64602
H(8) C(14) 2.6207(19) ? . .
H(8) C(15) 2.590(2) ? . .
H(8) C(16) 2.991(2) ? . .
H(8) C(20) 3.252(2) ? . .
H(8) H(3) 2.2776(17) ? . .
H(8) H(6) 2.346(2) ? . .
H(8) H(7) 2.239(2) ? . .
H(8) H(9) 2.379(2) ? . .
H(8) H(10) 2.277(2) ? . .
H(8) H(16) 3.057(2) ? . 64602
H(8) H(17) 3.038(2) ? . 64602
H(8) H(21) 2.974(2) ? . .
H(8) H(22) 3.4499(19) ? . .
H(8) H(23) 3.159(2) ? . .
H(8) H(27) 3.559(2) ? . .
H(9) Cu(1) 3.4798(14) ? . .
H(9) N(2) 2.6033(18) ? . .
H(9) N(3) 2.5779(18) ? . .
H(9) C(2) 3.327(2) ? . .
H(9) C(3) 2.051(2) ? . .
H(9) C(5) 2.041(2) ? . .
H(9) C(6) 3.329(2) ? . .
H(9) C(14) 2.7244(19) ? . .
H(9) C(15) 3.2687(19) ? . .
H(9) C(20) 3.331(2) ? . .
H(9) C(21) 2.752(2) ? . .
H(9) H(3) 3.4863(18) ? . .
H(9) H(4) 3.4577(18) ? . .
H(9) H(8) 2.379(2) ? . .
H(9) H(10) 1.551(2) ? . .
H(9) H(11) 2.3642(19) ? . .
H(9) H(17) 3.587(2) ? . 64602
H(9) H(21) 2.2408(19) ? . .
H(9) H(22) 3.5963(19) ? . .
H(9) H(27) 2.956(2) ? . .
H(9) H(28) 3.462(2) ? . .
H(9) H(29) 2.144(2) ? . .
H(9) H(30) 3.150 ? . .
H(9) H(32) 3.530 ? . 74602
H(10) Cl(1) 3.2926(14) ? . 65602
H(10) O(2) 2.8118(18) ? . 65602
H(10) O(3) 2.9787(18) ? . 65602
H(10) N(2) 3.3103(17) ? . .
H(10) N(3) 3.2967(18) ? . .
H(10) C(1) 3.340(2) ? . .
H(10) C(2) 2.771(2) ? . .
H(10) C(3) 2.064(2) ? . .
H(10) C(5) 2.0497(19) ? . .
H(10) C(6) 2.780(2) ? . .
H(10) C(11) 3.449(2) ? . 55404
H(10) H(7) 2.674(2) ? . .
H(10) H(8) 2.277(2) ? . .
H(10) H(9) 1.551(2) ? . .
H(10) H(11) 2.2586(19) ? . .
H(10) H(12) 2.692(2) ? . .
H(10) H(17) 2.987(2) ? . 64602
H(10) H(18) 2.890(2) ? . 55404
H(10) H(19) 3.241(2) ? . 55404
H(10) H(29) 3.466(2) ? . .
H(11) O(2) 3.2535(18) ? . 65602
H(11) N(3) 2.0091(18) ? . .
H(11) C(1) 3.3595(19) ? . .
H(11) C(3) 3.3595(19) ? . .
H(11) C(4) 2.0367(19) ? . .
H(11) C(6) 2.0372(19) ? . .
H(11) C(21) 2.5654(19) ? . .
H(11) C(22) 2.6925(18) ? . .
H(11) C(23) 2.6489(19) ? . .
H(11) C(28) 3.515(3) ? . 55504
H(11) H(4) 2.2759(18) ? . .
H(11) H(9) 2.3642(19) ? . .
H(11) H(10) 2.2586(19) ? . .
H(11) H(12) 2.2432(19) ? . .
H(11) H(13) 2.359(2) ? . .
H(11) H(19) 3.230(2) ? . 55404
H(11) H(24) 3.282(2) ? . 56501
H(11) H(28) 3.4680(19) ? . .
H(11) H(29) 2.6775(19) ? . .
H(11) H(30) 2.467 ? . .
H(12) Cl(1) 3.3233(14) ? . 65602
H(12) O(2) 2.6980(18) ? . 65602
H(12) O(5) 2.8794(18) ? . 65602
H(12) N(1) 3.2902(17) ? . .
H(12) N(3) 3.2850(18) ? . .
H(12) C(1) 2.029(2) ? . .
H(12) C(2) 2.7622(19) ? . .
H(12) C(2) 3.5120(19) ? . 65602
H(12) C(3) 3.332(2) ? . .
H(12) C(4) 2.775(2) ? . .
H(12) C(5) 2.0358(19) ? . .
H(12) H(4) 3.3266(18) ? . .
H(12) H(5) 2.237(2) ? . .
H(12) H(6) 2.8650(19) ? . 65602
H(12) H(7) 2.6856(19) ? . .
H(12) H(7) 3.3501(19) ? . 65602
H(12) H(10) 2.692(2) ? . .
H(12) H(11) 2.2432(19) ? . .
H(12) H(13) 1.5512(19) ? . .
H(12) H(15) 3.515(2) ? . .
H(12) H(16) 3.399(2) ? . .
H(12) H(24) 3.285(2) ? . 56501
H(13) Cu(1) 3.5569(14) ? . .
H(13) O(6) 2.982(3) ? . 55504
H(13) O(7) 3.289(5) ? . 55504
H(13) N(1) 2.5774(17) ? . .
H(13) N(3) 2.5640(18) ? . .
H(13) C(1) 2.0219(19) ? . .
H(13) C(2) 3.3030(19) ? . .
H(13) C(4) 3.325(2) ? . .
H(13) C(5) 2.0301(19) ? . .
H(13) C(7) 2.694(2) ? . .
H(13) C(8) 3.435(2) ? . .
H(13) C(9) 3.327(2) ? . .
H(13) C(28) 2.916(3) ? . 55504
H(13) C(29) 2.673(3) ? . 55504
H(13) H(2) 3.4602(17) ? . .
H(13) H(4) 2.2287(18) ? . .
H(13) H(5) 2.3643(19) ? . .
H(13) H(11) 2.359(2) ? . .
H(13) H(12) 1.5512(19) ? . .
H(13) H(14) 3.502(2) ? . .
H(13) H(15) 2.116(2) ? . .
H(13) H(16) 2.658(2) ? . .
H(14) Cu(1) 3.0027(14) ? . .
H(14) Cu(1) 3.3624(14) ? . 75703
H(14) O(1) 2.7338(17) ? . .
H(14) O(1) 3.4156(17) ? . 75703
H(14) N(1) 1.9744(17) ? . .
H(14) C(1) 3.305(2) ? . .
H(14) C(8) 2.027(2) ? . .
H(14) C(9) 3.232(2) ? . .
H(14) C(13) 2.595(2) ? . .
H(14) C(14) 3.4342(19) ? . 75703
H(14) H(1) 3.0420(17) ? . .
H(14) H(2) 2.2430(18) ? . .
H(14) H(4) 3.5695(18) ? . .
H(14) H(5) 3.5297(19) ? . .
H(14) H(13) 3.502(2) ? . .
H(14) H(15) 1.551(2) ? . .
H(14) H(16) 3.506(2) ? . .
H(14) H(20) 2.445(2) ? . .
H(14) H(21) 3.4343(19) ? . 75703
H(14) H(22) 2.6827(19) ? . 75703
H(14) H(33) 3.600 ? . 76703
H(15) Cu(1) 3.1560(15) ? . .
H(15) O(1) 3.0922(17) ? . .
H(15) O(6) 2.903(3) ? . 55504
H(15) O(7) 3.308(5) ? . 55504
H(15) N(1) 1.9646(18) ? . .
H(15) N(3) 3.2047(18) ? . .
H(15) C(1) 2.682(2) ? . .
H(15) C(5) 3.564(2) ? . .
H(15) C(6) 2.752(2) ? . .
H(15) C(8) 2.029(2) ? . .
H(15) C(9) 2.600(2) ? . .
H(15) C(13) 3.236(2) ? . .
H(15) C(29) 2.892(3) ? . 55504
H(15) H(1) 3.0837(17) ? . .
H(15) H(2) 2.7109(18) ? . .
H(15) H(4) 2.6430(18) ? . .
H(15) H(5) 2.9025(19) ? . .
H(15) H(12) 3.515(2) ? . .
H(15) H(13) 2.116(2) ? . .
H(15) H(14) 1.551(2) ? . .
H(15) H(16) 2.455(2) ? . .
H(15) H(20) 3.500(2) ? . .
H(15) H(22) 3.5636(19) ? . 75703
H(15) H(33) 3.304 ? . 76703
H(16) O(3) 2.9737(18) ? . 56501
H(16) O(6) 3.457(3) ? . 55504
H(16) N(1) 3.4527(18) ? . .
H(16) C(1) 3.242(2) ? . .
H(16) C(6) 3.250(2) ? . .
H(16) C(7) 2.701(2) ? . .
H(16) C(8) 2.039(2) ? . .
H(16) C(10) 2.057(2) ? . .
H(16) C(11) 3.260(2) ? . .
H(16) C(13) 3.256(2) ? . .
H(16) C(29) 3.044(3) ? . 55504
H(16) H(5) 2.743(2) ? . .
H(16) H(7) 3.338(2) ? . 65602
H(16) H(8) 3.057(2) ? . 65602
H(16) H(12) 3.399(2) ? . .
H(16) H(13) 2.658(2) ? . .
H(16) H(14) 3.506(2) ? . .
H(16) H(15) 2.455(2) ? . .
H(16) H(17) 2.359(2) ? . .
H(16) H(33) 3.051 ? . 76703
H(17) O(3) 2.781(2) ? . 56501
H(17) C(4) 3.575(2) ? . 65602
H(17) C(8) 3.278(2) ? . .
H(17) C(9) 2.054(2) ? . .
H(17) C(10) 3.471(2) ? . 66703
H(17) C(11) 2.011(2) ? . .
H(17) C(11) 3.123(2) ? . 66703
H(17) C(12) 3.239(2) ? . .
H(17) H(8) 3.038(2) ? . 65602
H(17) H(9) 3.587(2) ? . 65602
H(17) H(10) 2.987(2) ? . 65602
H(17) H(16) 2.359(2) ? . .
H(17) H(17) 3.115(2) ? . 66703
H(17) H(18) 2.307(2) ? . .
H(17) H(18) 2.410(2) ? . 66703
H(18) Cl(1) 3.4041(16) ? . 65703
H(18) O(2) 3.134(2) ? . 65703
H(18) O(3) 2.628(2) ? . 65703
H(18) C(9) 3.265(2) ? . .
H(18) C(10) 2.013(2) ? . .
H(18) C(10) 3.214(2) ? . 66703
H(18) C(12) 2.034(2) ? . .
H(18) C(13) 3.253(2) ? . .
H(18) C(19) 3.231(2) ? . 65602
H(18) H(10) 2.890(2) ? . 45504
H(18) H(17) 2.307(2) ? . .
H(18) H(17) 2.410(2) ? . 66703
H(18) H(18) 3.545(2) ? . 66703
H(18) H(19) 2.337(2) ? . .
H(18) H(26) 2.831(2) ? . 65602
H(19) O(2) 2.8077(19) ? . 65703
H(19) C(8) 3.271(2) ? . .
H(19) C(10) 3.238(2) ? . .
H(19) C(11) 2.035(2) ? . .
H(19) C(13) 2.031(2) ? . .
H(19) C(17) 3.530(2) ? . 44504
H(19) C(18) 3.107(2) ? . 44504
H(19) C(23) 3.345(2) ? . 45504
H(19) H(10) 3.241(2) ? . 45504
H(19) H(11) 3.230(2) ? . 45504
H(19) H(18) 2.337(2) ? . .
H(19) H(20) 2.327(2) ? . .
H(19) H(24) 3.288(2) ? . 44504
H(19) H(25) 3.316(2) ? . 65602
H(19) H(25) 2.503(2) ? . 44504
H(19) H(30) 2.601 ? . 45504
H(19) H(31) 3.382 ? . 45504
H(20) O(4) 3.397(2) ? . .
H(20) N(1) 3.3914(19) ? . .
H(20) C(7) 2.675(2) ? . .
H(20) C(8) 2.034(2) ? . .
H(20) C(9) 3.251(2) ? . .
H(20) C(11) 3.251(2) ? . .
H(20) C(12) 2.028(2) ? . .
H(20) C(18) 3.549(2) ? . 44504
H(20) C(23) 3.485(2) ? . 45504
H(20) C(24) 3.320(2) ? . 45504
H(20) H(2) 2.9889(19) ? . .
H(20) H(14) 2.445(2) ? . .
H(20) H(15) 3.500(2) ? . .
H(20) H(19) 2.327(2) ? . .
H(20) H(25) 3.084(2) ? . 44504
H(20) H(26) 3.545(2) ? . 44504
H(20) H(28) 3.562(2) ? . 75703
H(20) H(30) 2.958 ? . 45504
H(20) H(31) 2.620 ? . 45504
H(21) Cu(1) 2.9512(14) ? . .
H(21) N(2) 2.0058(18) ? . .
H(21) N(3) 3.2088(18) ? . .
H(21) C(3) 2.769(2) ? . .
H(21) C(4) 2.8627(19) ? . .
H(21) C(15) 2.011(2) ? . .
H(21) C(16) 3.289(2) ? . .
H(21) C(20) 2.506(2) ? . .
H(21) C(21) 3.085(2) ? . .
H(21) C(24) 3.408(2) ? . 74602
H(21) H(3) 2.7337(18) ? . .
H(21) H(8) 2.974(2) ? . .
H(21) H(9) 2.2408(19) ? . .
H(21) H(14) 3.4343(19) ? . 75703
H(21) H(22) 1.551(2) ? . .
H(21) H(23) 3.593(2) ? . .
H(21) H(27) 2.310(2) ? . .
H(21) H(28) 3.189(2) ? . .
H(21) H(29) 2.488(2) ? . .
H(21) H(31) 3.412 ? . 74602
H(22) Cu(1) 2.9457(14) ? . .
H(22) O(1) 2.9226(17) ? . 75703
H(22) N(2) 2.0119(18) ? . .
H(22) C(3) 3.3037(19) ? . .
H(22) C(7) 3.5075(19) ? . 75703
H(22) C(15) 2.009(2) ? . .
H(22) C(16) 2.747(2) ? . .
H(22) C(20) 3.077(2) ? . .
H(22) C(28) 3.365(3) ? . 54504
H(22) H(1) 2.8209(17) ? . 75703
H(22) H(3) 2.2121(18) ? . .
H(22) H(8) 3.4499(19) ? . .
H(22) H(9) 3.5963(19) ? . .
H(22) H(14) 2.6827(19) ? . 75703
H(22) H(15) 3.5636(19) ? . 75703
H(22) H(21) 1.551(2) ? . .
H(22) H(23) 2.728(2) ? . .
H(22) H(27) 3.275(2) ? . .
H(22) H(32) 3.410 ? . 54501
H(23) O(5) 2.528(2) ? . .
H(23) O(6) 3.437(3) ? . 54504
H(23) O(7) 3.388(5) ? . 54504
H(23) N(2) 3.009(2) ? . .
H(23) C(14) 2.698(2) ? . .
H(23) C(15) 2.063(2) ? . .
H(23) C(17) 2.037(3) ? . .
H(23) C(18) 3.311(2) ? . .
H(23) C(20) 3.295(2) ? . .
H(23) C(28) 2.499(4) ? . 54504
H(23) C(29) 3.013(3) ? . 54504
H(23) H(3) 2.489(2) ? . .
H(23) H(5) 3.196(2) ? . 64602
H(23) H(7) 3.102(2) ? . 64602
H(23) H(8) 3.159(2) ? . .
H(23) H(21) 3.593(2) ? . .
H(23) H(22) 2.728(2) ? . .
H(23) H(24) 2.347(3) ? . .
H(24) O(2) 2.555(2) ? . 64602
H(24) C(1) 3.411(2) ? . 64602
H(24) C(2) 3.290(2) ? . 64602
H(24) C(15) 3.266(2) ? . .
H(24) C(16) 2.029(2) ? . .
H(24) C(18) 2.061(3) ? . .
H(24) C(19) 3.231(2) ? . .
H(24) H(2) 3.515(2) ? . 64602
H(24) H(5) 2.769(2) ? . 64602
H(24) H(6) 2.864(2) ? . 64602
H(24) H(7) 3.141(2) ? . 64602
H(24) H(11) 3.282(2) ? . 54501
H(24) H(12) 3.285(2) ? . 54501
H(24) H(19) 3.288(2) ? . 54404
H(24) H(23) 2.347(3) ? . .
H(24) H(25) 2.374(3) ? . .
H(25) O(2) 3.449(2) ? . 64602
H(25) C(11) 3.422(2) ? . 64602
H(25) C(12) 3.175(2) ? . 64602
H(25) C(12) 3.102(2) ? . 54404
H(25) C(13) 3.505(2) ? . 64602
H(25) C(13) 3.409(2) ? . 54404
H(25) C(16) 3.303(2) ? . .
H(25) C(17) 2.087(3) ? . .
H(25) C(19) 1.997(2) ? . .
H(25) C(20) 3.254(2) ? . .
H(25) H(19) 3.316(2) ? . 64602
H(25) H(19) 2.503(2) ? . 54404
H(25) H(20) 3.084(2) ? . 54404
H(25) H(24) 2.374(3) ? . .
H(25) H(25) 3.002(2) ? . 74603
H(25) H(26) 2.278(2) ? . .
H(25) H(31) 3.284 ? . 54501
H(26) Cl(1) 3.3457(18) ? . 54404
H(26) O(2) 3.586(2) ? . 54404
H(26) O(3) 3.063(2) ? . 54404
H(26) O(4) 2.931(2) ? . 54404
H(26) C(11) 3.119(2) ? . 64602
H(26) C(15) 3.267(2) ? . .
H(26) C(17) 3.247(2) ? . .
H(26) C(18) 1.982(2) ? . .
H(26) C(20) 2.034(2) ? . .
H(26) C(27) 3.348(2) ? . 74602
H(26) H(18) 2.831(2) ? . 64602
H(26) H(20) 3.545(2) ? . 54404
H(26) H(25) 2.278(2) ? . .
H(26) H(27) 2.337(2) ? . .
H(26) H(28) 3.330(2) ? . 74602
H(26) H(31) 3.133 ? . 54501
H(26) H(34) 3.113 ? . 74602
H(27) C(14) 2.670(2) ? . .
H(27) C(15) 2.052(2) ? . .
H(27) C(16) 3.297(2) ? . .
H(27) C(18) 3.246(2) ? . .
H(27) C(19) 2.047(2) ? . .
H(27) C(22) 3.057(2) ? . 74602
H(27) C(23) 3.160(2) ? . 74602
H(27) C(24) 3.196(2) ? . 74602
H(27) C(25) 3.098(2) ? . 74602
H(27) C(26) 2.938(2) ? . 74602
H(27) C(27) 2.905(2) ? . 74602
H(27) H(8) 3.559(2) ? . .
H(27) H(9) 2.956(2) ? . .
H(27) H(21) 2.310(2) ? . .
H(27) H(22) 3.275(2) ? . .
H(27) H(26) 2.337(2) ? . .
H(27) H(32) 3.441 ? . 54501
H(27) H(33) 3.424 ? . 74602
H(27) H(34) 3.339 ? . 74602
H(28) Cu(1) 2.9390(14) ? . .
H(28) O(1) 2.9683(18) ? . .
H(28) O(4) 2.6626(18) ? . 75703
H(28) N(3) 2.0240(18) ? . .
H(28) C(5) 3.3056(19) ? . .
H(28) C(22) 2.025(2) ? . .
H(28) C(23) 3.244(2) ? . .
H(28) C(27) 2.576(2) ? . .
H(28) H(1) 2.8959(18) ? . .
H(28) H(4) 2.3396(18) ? . .
H(28) H(9) 3.462(2) ? . .
H(28) H(11) 3.4680(19) ? . .
H(28) H(20) 3.562(2) ? . 75703
H(28) H(21) 3.189(2) ? . .
H(28) H(26) 3.330(2) ? . 75602
H(28) H(29) 1.551(2) ? . .
H(28) H(30) 3.515 ? . .
H(28) H(31) 3.037 ? . 74602
H(28) H(32) 3.590 ? . 74602
H(28) H(34) 2.400 ? . .
H(29) Cu(1) 3.3066(15) ? . .
H(29) N(2) 3.5376(18) ? . .
H(29) N(3) 2.0203(19) ? . .
H(29) C(4) 2.773(2) ? . .
H(29) C(5) 2.6259(19) ? . .
H(29) C(14) 3.335(2) ? . .
H(29) C(22) 2.027(2) ? . .
H(29) C(23) 2.623(2) ? . .
H(29) C(24) 3.089(2) ? . 74602
H(29) C(25) 2.938(2) ? . 74602
H(29) C(27) 3.231(2) ? . .
H(29) H(4) 2.7235(19) ? . .
H(29) H(9) 2.144(2) ? . .
H(29) H(10) 3.466(2) ? . .
H(29) H(11) 2.6775(19) ? . .
H(29) H(21) 2.488(2) ? . .
H(29) H(28) 1.551(2) ? . .
H(29) H(30) 2.473 ? . .
H(29) H(31) 2.794 ? . 74602
H(29) H(32) 2.511 ? . 74602
H(29) H(34) 3.475 ? . .
H(30) N(3) 3.468 ? . .
H(30) C(4) 3.537 ? . .
H(30) C(5) 3.188 ? . .
H(30) C(12) 2.938 ? . 55404
H(30) C(13) 3.120 ? . 55404
H(30) C(21) 2.706 ? . .
H(30) C(22) 2.038 ? . .
H(30) C(24) 2.049 ? . .
H(30) C(25) 3.265 ? . .
H(30) C(25) 3.371 ? . 74602
H(30) C(27) 3.260 ? . .
H(30) H(9) 3.150 ? . .
H(30) H(11) 2.467 ? . .
H(30) H(19) 2.601 ? . 55404
H(30) H(20) 2.958 ? . 55404
H(30) H(28) 3.515 ? . .
H(30) H(29) 2.473 ? . .
H(30) H(31) 2.347 ? . .
H(30) H(32) 2.488 ? . 74602
H(31) C(13) 3.395 ? . 55404
H(31) C(17) 3.467 ? . 56501
H(31) C(18) 2.999 ? . 56501
H(31) C(19) 2.906 ? . 56501
H(31) C(20) 3.333 ? . 56501
H(31) C(21) 3.307 ? . 75602
H(31) C(22) 3.266 ? . .
H(31) C(23) 2.041 ? . .
H(31) C(25) 2.017 ? . .
H(31) C(26) 3.230 ? . .
H(31) H(19) 3.382 ? . 55404
H(31) H(20) 2.620 ? . 55404
H(31) H(21) 3.412 ? . 75602
H(31) H(25) 3.284 ? . 56501
H(31) H(26) 3.133 ? . 56501
H(31) H(28) 3.037 ? . 75602
H(31) H(29) 2.794 ? . 75602
H(31) H(30) 2.347 ? . .
H(31) H(32) 2.319 ? . .
H(32) C(15) 3.463 ? . 56501
H(32) C(20) 3.354 ? . 56501
H(32) C(21) 3.224 ? . 75602
H(32) C(22) 3.256 ? . 75602
H(32) C(23) 3.268 ? . .
H(32) C(23) 2.941 ? . 75602
H(32) C(24) 2.025 ? . .
H(32) C(26) 2.024 ? . .
H(32) C(27) 3.261 ? . .
H(32) H(9) 3.530 ? . 75602
H(32) H(22) 3.410 ? . 56501
H(32) H(27) 3.441 ? . 56501
H(32) H(28) 3.590 ? . 75602
H(32) H(29) 2.511 ? . 75602
H(32) H(30) 2.488 ? . 75602
H(32) H(31) 2.319 ? . .
H(32) H(33) 2.322 ? . .
H(33) O(3) 3.432 ? . 75703
H(33) C(7) 3.529 ? . 76703
H(33) C(8) 2.906 ? . 76703
H(33) C(9) 2.775 ? . 76703
H(33) C(10) 3.146 ? . 76703
H(33) C(11) 3.546 ? . 76703
H(33) C(13) 3.350 ? . 76703
H(33) C(22) 3.274 ? . .
H(33) C(24) 3.232 ? . .
H(33) C(25) 2.023 ? . .
H(33) C(27) 2.039 ? . .
H(33) H(14) 3.600 ? . 76703
H(33) H(15) 3.304 ? . 76703
H(33) H(16) 3.051 ? . 76703
H(33) H(27) 3.424 ? . 75602
H(33) H(32) 2.322 ? . .
H(33) H(34) 2.343 ? . .
H(34) Cl(1) 3.098 ? . 75703
H(34) O(3) 2.599 ? . 75703
H(34) O(4) 2.639 ? . 75703
H(34) O(6) 3.301 ? . 65602
H(34) O(7) 3.589 ? . 65602
H(34) N(3) 3.371 ? . .
H(34) C(21) 2.646 ? . .
H(34) C(22) 2.041 ? . .
H(34) C(23) 3.258 ? . .
H(34) C(25) 3.259 ? . .
H(34) C(26) 2.044 ? . .
H(34) C(29) 3.313 ? . 65602
H(34) H(1) 3.094 ? . .
H(34) H(4) 2.939 ? . .
H(34) H(26) 3.113 ? . 75602
H(34) H(27) 3.339 ? . 75602
H(34) H(28) 2.400 ? . .
H(34) H(29) 3.475 ? . .
H(34) H(33) 2.343 ? . .
Cu(1) Cu(1) 2.9957(2) ? . 75703
O(1) O(1) 2.5712(13) ? 75703 .
O(1) H(4) 2.6624(15) ? . .
O(1) N(3) 2.8554(15) ? . .
H(3) O(1) 2.6780(13) ? 75703 .
N(2) O(1) 2.8725(13) ? 75703 .

loop_
_geom_torsion_atom_site_label_1
_geom_torsion_atom_site_label_2
_geom_torsion_atom_site_label_3
_geom_torsion_atom_site_label_4
_geom_torsion
_geom_torsion_publ_flag
_geom_torsion_site_symmetry_1
_geom_torsion_site_symmetry_2
_geom_torsion_site_symmetry_3
_geom_torsion_site_symmetry_4
O(1) Cu(1) N(1) C(1) 135.74(8) ? . . . .
O(1) Cu(1) N(1) C(7) 6.05(9) ? . . . .
N(1) Cu(1) O(1) Cu(1) 98.31(4) ? . . . 75703
O(1) Cu(1) N(2) C(3) -154.67(17) ? . . . .
O(1) Cu(1) N(2) C(14) -24.4(2) ? . . . .
N(2) Cu(1) O(1) Cu(1) -56.4(2) ? . . . 75703
O(1) Cu(1) N(3) C(5) -149.90(9) ? . . . .
O(1) Cu(1) N(3) C(21) 76.54(9) ? . . . .
N(3) Cu(1) O(1) Cu(1) -170.42(4) ? . . . 75703
O(1) Cu(1) N(1) C(1) -141.09(8) ? 75703 . . .
O(1) Cu(1) N(1) C(7) 89.22(8) ? 75703 . . .
N(1) Cu(1) O(1) Cu(1) -101.26(4) ? . . 75703 75703
O(1) Cu(1) N(2) C(3) 149.88(9) ? 75703 . . .
O(1) Cu(1) N(2) C(14) -79.89(8) ? 75703 . . .
N(2) Cu(1) O(1) Cu(1) 169.44(4) ? . . 75703 75703
O(1) Cu(1) N(3) C(5) 160.72(17) ? 75703 . . .
O(1) Cu(1) N(3) C(21) 27.2(2) ? 75703 . . .
N(3) Cu(1) O(1) Cu(1) 50.2(2) ? . . 75703 75703
N(1) Cu(1) N(2) C(3) 49.98(9) ? . . . .
N(1) Cu(1) N(2) C(14) -179.78(8) ? . . . .
N(2) Cu(1) N(1) C(1) -49.65(8) ? . . . .
N(2) Cu(1) N(1) C(7) -179.35(8) ? . . . .
N(1) Cu(1) N(3) C(5) -47.39(9) ? . . . .
N(1) Cu(1) N(3) C(21) 179.05(9) ? . . . .
N(3) Cu(1) N(1) C(1) 44.86(8) ? . . . .
N(3) Cu(1) N(1) C(7) -84.83(8) ? . . . .
N(2) Cu(1) N(3) C(5) 41.73(9) ? . . . .
N(2) Cu(1) N(3) C(21) -91.83(9) ? . . . .
N(3) Cu(1) N(2) C(3) -41.06(9) ? . . . .
N(3) Cu(1) N(2) C(14) 89.18(8) ? . . . .
O(7) O(6) C(28) C(29) 159.6(8) ? . . . .
C(28) O(6) O(7) C(29) -23.4(9) ? . . . .
O(7) O(6) C(29) C(28) -20.8(8) ? . . . .
C(29) O(6) O(7) C(28) 23.4(9) ? . . . .
C(28) O(6) C(29) O(7) 20.8(8) ? . . . .
C(29) O(6) C(28) O(7) -159.6(8) ? . . . .
O(6) O(7) C(28) C(29) -12.3(5) ? . . . .
O(6) O(7) C(29) C(28) 155.1(10) ? . . . .
C(28) O(7) C(29) O(6) -155.1(10) ? . . . .
C(29) O(7) C(28) O(6) 12.3(5) ? . . . .
Cu(1) N(1) C(1) C(2) 63.56(11) ? . . . .
Cu(1) N(1) C(1) C(6) -59.54(12) ? . . . .
Cu(1) N(1) C(7) C(8) -171.47(9) ? . . . .
C(1) N(1) C(7) C(8) 61.90(16) ? . . . .
C(7) N(1) C(1) C(2) -171.10(11) ? . . . .
C(7) N(1) C(1) C(6) 65.80(14) ? . . . .
Cu(1) N(2) C(3) C(2) -65.43(12) ? . . . .
Cu(1) N(2) C(3) C(4) 58.31(13) ? . . . .
Cu(1) N(2) C(14) C(15) 179.38(9) ? . . . .
C(3) N(2) C(14) C(15) -49.59(15) ? . . . .
C(14) N(2) C(3) C(2) 167.13(10) ? . . . .
C(14) N(2) C(3) C(4) -69.13(14) ? . . . .
Cu(1) N(3) C(5) C(4) -59.65(12) ? . . . .
Cu(1) N(3) C(5) C(6) 64.33(12) ? . . . .
Cu(1) N(3) C(21) C(22) -156.24(9) ? . . . .
C(5) N(3) C(21) C(22) 69.01(14) ? . . . .
C(21) N(3) C(5) C(4) 74.71(13) ? . . . .
C(21) N(3) C(5) C(6) -161.32(10) ? . . . .
N(1) C(1) C(2) C(3) -73.62(14) ? . . . .
N(1) C(1) C(6) C(5) 73.29(14) ? . . . .
C(2) C(1) C(6) C(5) -49.06(15) ? . . . .
C(6) C(1) C(2) C(3) 50.19(15) ? . . . .
C(1) C(2) C(3) N(2) 72.12(14) ? . . . .
C(1) C(2) C(3) C(4) -52.17(16) ? . . . .
N(2) C(3) C(4) C(5) -71.78(14) ? . . . .
C(2) C(3) C(4) C(5) 52.09(15) ? . . . .
C(3) C(4) C(5) N(3) 72.26(14) ? . . . .
C(3) C(4) C(5) C(6) -51.27(15) ? . . . .
N(3) C(5) C(6) C(1) -73.07(14) ? . . . .
C(4) C(5) C(6) C(1) 50.49(15) ? . . . .
N(1) C(7) C(8) C(9) -92.26(17) ? . . . .
N(1) C(7) C(8) C(13) 90.40(16) ? . . . .
C(7) C(8) C(9) C(10) -177.87(14) ? . . . .
C(7) C(8) C(13) C(12) 176.60(14) ? . . . .
C(9) C(8) C(13) C(12) -0.8(2) ? . . . .
C(13) C(8) C(9) C(10) -0.5(2) ? . . . .
C(8) C(9) C(10) C(11) 1.5(2) ? . . . .
C(9) C(10) C(11) C(12) -1.2(2) ? . . . .
C(10) C(11) C(12) C(13) -0.1(2) ? . . . .
C(11) C(12) C(13) C(8) 1.1(2) ? . . . .
N(2) C(14) C(15) C(16) -59.76(18) ? . . . .
N(2) C(14) C(15) C(20) 121.92(14) ? . . . .
C(14) C(15) C(16) C(17) -178.75(15) ? . . . .
C(14) C(15) C(20) C(19) 178.37(14) ? . . . .
C(16) C(15) C(20) C(19) 0.04(17) ? . . . .
C(20) C(15) C(16) C(17) -0.4(2) ? . . . .
C(15) C(16) C(17) C(18) -0.3(2) ? . . . .
C(16) C(17) C(18) C(19) 1.5(3) ? . . . .
C(17) C(18) C(19) C(20) -2.0(3) ? . . . .
C(18) C(19) C(20) C(15) 1.2(2) ? . . . .
N(3) C(21) C(22) C(23) -90.88(16) ? . . . .
N(3) C(21) C(22) C(27) 88.75(16) ? . . . .
C(21) C(22) C(23) C(24) 175.63(13) ? . . . .
C(21) C(22) C(27) C(26) -176.31(16) ? . . . .
C(23) C(22) C(27) C(26) 3.3(2) ? . . . .
C(27) C(22) C(23) C(24) -4.0(2) ? . . . .
C(22) C(23) C(24) C(25) 2.4(2) ? . . . .
C(23) C(24) C(25) C(26) -0.1(2) ? . . . .
C(24) C(25) C(26) C(27) -0.6(2) ? . . . .
C(25) C(26) C(27) C(22) -1.0(2) ? . . . .
O(6) C(28) C(29) O(7) -10.6(4) ? . . . .
O(7) C(28) C(29) O(6) 10.6(4) ? . . . .
